data_7026923
loop_
_publ_author_name
'Andrews, Philip C.'
'Brown, David H.'
'Fraser, Benjamin H.'
'Gorham, Nicole T.'
'Junk, Peter C.'
'Massi, Massimiliano'
'St Pierre, Timothy G.'
'Skelton, Brian W.'
'Woodward, Robert C.'

_publ_section_title
;
 Multifunctional hybrid materials based on transparent poly(methyl
 methacrylate) reinforced by lanthanoid hydroxo clusters.
;
_journal_issue 46
_journal_name_full 'Dalton transactions (Cambridge, England : 2003)'
_journal_page_first 11227
_journal_page_last 11234
_journal_paper_doi 10.1039/c0dt00947d
_journal_volume 39
_journal_year 2010
_chemical_formula_moiety 'C210 H195 Eu5 O45, 4(C7 H8)'
_chemical_formula_sum 'C238 H227 Eu5 O45'
_chemical_formula_weight 4567
_chemical_name_systematic
;
?
;
_space_group_IT_number 15
_symmetry_cell_setting monoclinic
_symmetry_space_group_name_Hall '-C 2yc'
_symmetry_space_group_name_H-M 'C 1 2/c 1'
_atom_sites_solution_hydrogens geom
_atom_sites_solution_primary direct
_atom_sites_solution_secondary difmap
_audit_creation_date 2010-06-03T12:08:18-00:00
_audit_creation_method 'WinGX routine CIF_UPDATE'
_cell_angle_alpha 90
_cell_angle_beta 95.338(2)
_cell_angle_gamma 90
_cell_formula_units_Z 4
_cell_length_a 35.8542(9)
_cell_length_b 17.7867(4)
_cell_length_c 32.6504(5)
_cell_measurement_reflns_used 41139
_cell_measurement_temperature 100(2)
_cell_measurement_theta_max 34.4527
_cell_measurement_theta_min 3.4535
_cell_volume 20731.8(8)
_computing_cell_refinement
;
CrysAlisPro, Oxford Diffraction Ltd.,
Version 1.171.33.52 (release 06-11-2009 CrysAlis171 .NET)
(compiled Nov 6 2009,16:24:50)
;
_computing_data_collection
;
CrysAlisPro, Oxford Diffraction Ltd.,
Version 1.171.33.52 (release 06-11-2009 CrysAlis171 .NET)
(compiled Nov 6 2009,16:24:50)
;
_computing_data_reduction
;
CrysAlisPro, Oxford Diffraction Ltd.,
Version 1.171.33.52 (release 06-11-2009 CrysAlis171 .NET)
(compiled Nov 6 2009,16:24:50)
;
_computing_molecular_graphics 'OrtepII (Johnson, C. K. (1976)'
_computing_publication_material 'WinGX Farrugia, L. J. (1999)'
_computing_structure_refinement 'SHELXL-97 (Sheldrick, 2008)'
_diffrn_ambient_temperature 100(2)
_diffrn_detector_area_resol_mean 10.4738
_diffrn_measured_fraction_theta_full 0.992
_diffrn_measured_fraction_theta_max 0.954
_diffrn_measurement_device_type 'Oxford Diffraction Gemini, Ruby'
_diffrn_measurement_method '\w scans'
_diffrn_orient_matrix_UB_11 -0.0196682157
_diffrn_orient_matrix_UB_12 0.0034762048
_diffrn_orient_matrix_UB_13 0.000366313
_diffrn_orient_matrix_UB_21 -0.0019213087
_diffrn_orient_matrix_UB_22 -0.0395130842
_diffrn_orient_matrix_UB_23 -0.0020355398
_diffrn_orient_matrix_UB_31 0.0020351749
_diffrn_orient_matrix_UB_32 -0.0037615639
_diffrn_orient_matrix_UB_33 0.0217326655
_diffrn_radiation_monochromator graphite
_diffrn_radiation_type MoK\a
_diffrn_radiation_wavelength 0.71073
_diffrn_reflns_av_R_equivalents 0.0656
_diffrn_reflns_av_unetI/netI 0.0887
_diffrn_reflns_limit_h_max 56
_diffrn_reflns_limit_h_min -56
_diffrn_reflns_limit_k_max 28
_diffrn_reflns_limit_k_min -26
_diffrn_reflns_limit_l_max 51
_diffrn_reflns_limit_l_min -51
_diffrn_reflns_number 192070
_diffrn_reflns_theta_full 33.75
_diffrn_reflns_theta_max 34.56
_diffrn_reflns_theta_min 3.46
_exptl_absorpt_coefficient_mu 1.569
_exptl_absorpt_correction_T_max 0.909
_exptl_absorpt_correction_T_min 0.49
_exptl_absorpt_correction_type analytical
_exptl_absorpt_process_details
;
CrysAlisPro, Oxford Diffraction Ltd.,
Version 1.171.33.52 (release 06-11-2009 CrysAlis171 .NET)
(compiled Nov 6 2009,16:24:50)
Analytical numeric absorption correction using a multifaceted crystal
model based on expressions derived by R.C. Clark & J.S.
(Clark, R. C. & Reid, J. S. (1995). Acta Cryst. A51, 887-897)
;
_exptl_crystal_colour yellow
_exptl_crystal_density_diffrn 1.463
_exptl_crystal_density_method 'not measured'
_exptl_crystal_description rod
_exptl_crystal_F_000 9320
_exptl_crystal_size_max 0.34
_exptl_crystal_size_mid 0.17
_exptl_crystal_size_min 0.11
_refine_diff_density_max 2.989
_refine_diff_density_min -2.485
_refine_diff_density_rms 0.126
_refine_ls_extinction_method none
_refine_ls_goodness_of_fit_ref 0.897
_refine_ls_hydrogen_treatment constr
_refine_ls_matrix_type full
_refine_ls_number_parameters 1561
_refine_ls_number_reflns 42124
_refine_ls_number_restraints 565
_refine_ls_restrained_S_all 0.907
_refine_ls_R_factor_all 0.0962
_refine_ls_R_factor_gt 0.044
_refine_ls_shift/su_max 0.019
_refine_ls_shift/su_mean 0
_refine_ls_structure_factor_coef Fsqd
_refine_ls_weighting_details 'calc w=1/[\s^2^(Fo^2^)+(0.0559P)^2^] where P=(Fo^2^+2Fc^2^)/3'
_refine_ls_weighting_scheme calc
_refine_ls_wR_factor_gt 0.0972
_refine_ls_wR_factor_ref 0.1079
_reflns_number_gt 24086
_reflns_number_total 42124
_reflns_threshold_expression I>2\s(I)
_cod_data_source_file c0dt00947d.txt
_cod_data_source_block mxm14
_cod_original_sg_symbol_Hall -C_2yc
_cod_database_code 7026923

loop_
_symmetry_equiv_pos_as_xyz
'x, y, z'
'-x, y, -z+1/2'
'x+1/2, y+1/2, z'
'-x+1/2, y+1/2, -z+1/2'
'-x, -y, -z'
'x, -y, z-1/2'
'-x+1/2, -y+1/2, -z'
'x+1/2, -y+1/2, z-1/2'

loop_
_atom_site_label
_atom_site_type_symbol
_atom_site_fract_x
_atom_site_fract_y
_atom_site_fract_z
_atom_site_U_iso_or_equiv
_atom_site_adp_type
_atom_site_occupancy
_atom_site_symmetry_multiplicity
_atom_site_calc_flag
_atom_site_refinement_flags
_atom_site_disorder_assembly
_atom_site_disorder_group
Eu1 Eu 0.011894(4) 0.945839(7) 0.330144(3) 0.01803(3) Uani 1 1 d . . .
Eu2 Eu 0.069088(3) 0.943575(7) 0.245114(4) 0.01867(3) Uani 1 1 d . . .
Eu3 Eu 0 1.112234(10) 0.25 0.01878(4) Uani 1 2 d S . .
O1 O 0 0.92109(14) 0.25 0.0184(5) Uani 1 2 d SD . .
H1O H 0 0.8757 0.25 0.022 Uiso 1 1 calc R . .
O2 O 0.04531(5) 1.03048(10) 0.29030(5) 0.0194(4) Uani 1 1 d . B .
H2O H 0.0653 1.0591 0.3071 0.023 Uiso 1 1 calc R . .
O3 O -0.03123(5) 1.03089(10) 0.29651(5) 0.0195(4) Uani 1 1 d . . .
H3O H -0.0458 1.0596 0.316 0.023 Uiso 1 1 calc R . .
C1 C 0.17163(8) 0.90667(19) 0.27523(9) 0.0346(7) Uani 1 1 d . . .
H1 H 0.198 0.8995 0.2796 0.041 Uiso 1 1 calc R . .
C10 C 0.15686(8) 0.97823(19) 0.28349(9) 0.0334(7) Uani 1 1 d D . .
O10 O 0.12197(5) 0.99411(12) 0.28043(6) 0.0314(5) Uani 1 1 d D . .
C11 C 0.18233(8) 1.04008(19) 0.29938(10) 0.0379(8) Uani 1 1 d D . .
C12 C 0.16834(10) 1.0966(2) 0.32288(14) 0.0679(13) Uani 1 1 d D . .
H12 H 0.1428 1.0953 0.3285 0.081 Uiso 1 1 calc R . .
C13 C 0.19111(11) 1.1548(3) 0.33831(15) 0.0803(15) Uani 1 1 d D . .
H13 H 0.1814 1.1918 0.3554 0.096 Uiso 1 1 calc R . .
C14 C 0.22789(10) 1.1592(2) 0.32893(11) 0.0529(10) Uani 1 1 d D . .
O14 O 0.24780(7) 1.22013(17) 0.34474(8) 0.0654(8) Uani 1 1 d D . .
C15 C 0.24216(9) 1.1044(2) 0.30519(10) 0.0445(9) Uani 1 1 d D . .
H15 H 0.2674 1.1073 0.2985 0.053 Uiso 1 1 calc R . .
C16 C 0.21959(9) 1.0449(2) 0.29101(11) 0.0413(8) Uani 1 1 d D . .
H16 H 0.2298 1.0065 0.2752 0.05 Uiso 1 1 calc R . .
C17 C 0.28375(10) 1.2328(2) 0.33138(12) 0.0524(10) Uani 1 1 d . . .
H17A H 0.282 1.2357 0.301 0.063 Uiso 1 1 calc R . .
H17B H 0.3007 1.1908 0.3403 0.063 Uiso 1 1 calc R . .
C18 C 0.29860(12) 1.3038(2) 0.34930(14) 0.0616(12) Uani 1 1 d . . .
H18 H 0.3227 1.319 0.3426 0.074 Uiso 1 1 calc R . .
C19 C 0.28165(14) 1.3478(3) 0.37353(17) 0.0892(17) Uani 1 1 d . . .
H19A H 0.2575 1.3349 0.381 0.107 Uiso 1 1 calc R . .
H19B H 0.2934 1.3928 0.3837 0.107 Uiso 1 1 calc R . .
C20 C 0.14931(8) 0.84579(17) 0.26090(8) 0.0280(6) Uani 1 1 d . . .
O20 O 0.11501(5) 0.85062(11) 0.24757(5) 0.0263(4) Uani 1 1 d . . .
C21 C 0.16529(8) 0.76830(19) 0.26115(9) 0.0329(7) Uani 1 1 d . . .
C22 C 0.14534(9) 0.71156(18) 0.23858(9) 0.0340(7) Uani 1 1 d . . .
H22 H 0.1233 0.7245 0.2216 0.041 Uiso 1 1 calc R . .
C23 C 0.15686(10) 0.6376(2) 0.24034(10) 0.0433(8) Uani 1 1 d . . .
H23 H 0.1429 0.6004 0.2246 0.052 Uiso 1 1 calc R . .
C24 C 0.18865(11) 0.6178(2) 0.26502(11) 0.0483(9) Uani 1 1 d . . .
O24 O 0.20130(8) 0.54537(16) 0.26913(9) 0.0619(8) Uani 1 1 d U A .
C25 C 0.20940(10) 0.6724(2) 0.28707(11) 0.0503(9) Uani 1 1 d U . .
H25 H 0.2316 0.6588 0.3036 0.06 Uiso 1 1 calc R . .
C26 C 0.19797(9) 0.7470(2) 0.28510(10) 0.0426(8) Uani 1 1 d U . .
H26 H 0.2125 0.7841 0.3002 0.051 Uiso 1 1 calc R . .
C27 C 0.17867(18) 0.4847(3) 0.25045(19) 0.1010(17) Uani 1 1 d DU . .
H27A H 0.1765 0.4897 0.2201 0.121 Uiso 0.846(7) 1 calc PRD A 1
H27B H 0.1532 0.4865 0.2598 0.121 Uiso 0.846(7) 1 calc PR A 1
H27C H 0.175 0.4991 0.2211 0.121 Uiso 0.154(7) 1 calc PRD A 2
H27D H 0.154 0.4923 0.2611 0.121 Uiso 0.154(7) 1 calc PR A 2
C28 C 0.1978(3) 0.4090(4) 0.2634(3) 0.112(2) Uani 0.846(7) 1 d PDU A 1
H28 H 0.184 0.3637 0.259 0.134 Uiso 0.846(7) 1 calc PR A 1
C29 C 0.2280(3) 0.4061(5) 0.2779(3) 0.141(3) Uani 0.846(7) 1 d PDU A 1
H29A H 0.2422 0.4509 0.2825 0.211 Uiso 0.846(7) 1 calc PR A 1
H29B H 0.2389 0.3588 0.2855 0.211 Uiso 0.846(7) 1 calc PR A 1
C28' C 0.1825(14) 0.4017(10) 0.2491(11) 0.107(7) Uiso 0.154(7) 1 d PDU A 2
H28' H 0.1821 0.3841 0.2216 0.128 Uiso 0.154(7) 1 calc PR A 2
C29' C 0.1859(7) 0.3488(14) 0.2741(7) 0.048(6) Uiso 0.154(7) 1 d PDU A 2
H29C H 0.1867 0.3585 0.3027 0.072 Uiso 0.154(7) 1 calc PR A 2
H29D H 0.1879 0.2987 0.2644 0.072 Uiso 0.154(7) 1 calc PR A 2
C2 C 0.10445(9) 0.85366(17) 0.35535(9) 0.0301(6) Uani 1 1 d . . .
H2 H 0.1243 0.8232 0.3673 0.036 Uiso 1 1 calc R . .
C30 C 0.10207(8) 0.92916(17) 0.36997(8) 0.0276(6) Uani 1 1 d . . .
O30 O 0.07278(6) 0.96771(11) 0.36556(5) 0.0258(4) Uani 1 1 d . . .
C31 C 0.13563(8) 0.96411(17) 0.39296(9) 0.0314(7) Uani 1 1 d . . .
C32 C 0.13140(9) 1.02757(18) 0.41712(9) 0.0345(7) Uani 1 1 d . . .
H32 H 0.107 1.0469 0.4192 0.041 Uiso 1 1 calc R . .
C33 C 0.16163(10) 1.0632(2) 0.43809(11) 0.0458(9) Uani 1 1 d . . .
H33 H 0.158 1.1055 0.455 0.055 Uiso 1 1 calc R . .
C34 C 0.19725(11) 1.0364(2) 0.43412(12) 0.0538(10) Uani 1 1 d . . .
O34 O 0.22971(8) 1.06589(17) 0.45408(10) 0.0738(10) Uani 1 1 d . . .
C35 C 0.20247(10) 0.9750(2) 0.40944(12) 0.0550(11) Uani 1 1 d . . .
H35 H 0.2271 0.9574 0.4065 0.066 Uiso 1 1 calc R . .
C36 C 0.17217(9) 0.9391(2) 0.38907(11) 0.0424(8) Uani 1 1 d . . .
H36 H 0.1761 0.8969 0.3722 0.051 Uiso 1 1 calc R . .
C37 C 0.22853(13) 1.1371(3) 0.47524(15) 0.0773(15) Uani 1 1 d . . .
H37A H 0.2515 1.1427 0.4943 0.093 Uiso 1 1 calc R . .
H37B H 0.2067 1.1378 0.4917 0.093 Uiso 1 1 calc R . .
C38 C 0.22569(13) 1.2015(3) 0.44574(16) 0.0728(14) Uani 1 1 d . . .
H38 H 0.2411 1.2008 0.4236 0.087 Uiso 1 1 calc R . .
C39 C 0.20319(13) 1.2591(3) 0.44864(16) 0.0744(14) Uani 1 1 d . . .
H39A H 0.1874 1.2614 0.4705 0.089 Uiso 1 1 calc R . .
H39B H 0.2026 1.2984 0.4289 0.089 Uiso 1 1 calc R . .
C40 C 0.08001(8) 0.82207(15) 0.32517(8) 0.0235(6) Uani 1 1 d . . .
O40 O 0.05452(5) 0.86110(10) 0.30326(5) 0.0219(4) Uani 1 1 d . . .
C41 C 0.08095(8) 0.74033(16) 0.31470(8) 0.0277(6) Uani 1 1 d . . .
C42 C 0.06205(8) 0.71508(17) 0.27814(9) 0.0301(6) Uani 1 1 d . . .
H42 H 0.0493 0.7505 0.2601 0.036 Uiso 1 1 calc R . .
C43 C 0.06126(9) 0.63973(18) 0.26736(10) 0.0374(8) Uani 1 1 d . . .
H43 H 0.0483 0.6241 0.2421 0.045 Uiso 1 1 calc R . .
C44 C 0.07944(10) 0.58723(19) 0.29352(11) 0.0437(9) Uani 1 1 d . . .
O44 O 0.07984(8) 0.51165(14) 0.28555(9) 0.0632(8) Uani 1 1 d . B .
C45 C 0.09892(11) 0.61151(19) 0.33016(11) 0.0475(9) Uani 1 1 d . . .
H45 H 0.1117 0.576 0.3481 0.057 Uiso 1 1 calc R . .
C46 C 0.09969(10) 0.68669(18) 0.34048(10) 0.0410(8) Uani 1 1 d . . .
H46 H 0.1131 0.7024 0.3655 0.049 Uiso 1 1 calc R . .
C47 C 0.05966(17) 0.4846(2) 0.25009(16) 0.0857(16) Uani 1 1 d DU . .
H47A H 0.0698 0.5064 0.2255 0.103 Uiso 0.5890(17) 1 calc PR B 1
H47B H 0.0331 0.4999 0.2499 0.103 Uiso 0.5890(17) 1 calc PR B 1
H47C H 0.064 0.5181 0.2267 0.103 Uiso 0.4110(17) 1 d PR B 2
H47D H 0.0323 0.4845 0.2533 0.103 Uiso 0.4110(17) 1 d PR B 2
C48 C 0.0623(4) 0.4004(6) 0.2488(6) 0.1060(19) Uani 0.5890(17) 1 d PDU B 1
H48 H 0.0523 0.3776 0.2239 0.127 Uiso 0.5890(17) 1 calc PR B 1
C49 C 0.0765(3) 0.3546(5) 0.2770(3) 0.096(3) Uani 0.5890(17) 1 d PDU B 1
H49A H 0.0871 0.3736 0.3027 0.115 Uiso 0.5890(17) 1 calc PR B 1
H49B H 0.0764 0.302 0.272 0.115 Uiso 0.5890(17) 1 calc PR B 1
C48' C 0.0595(6) 0.4021(8) 0.2491(9) 0.1060(19) Uani 0.4110(17) 1 d PDU B 2
H48' H 0.0828 0.3768 0.2541 0.127 Uiso 0.4110(17) 1 calc PR B 2
C49' C 0.0305(5) 0.3630(8) 0.2421(6) 0.143(5) Uani 0.4110(17) 1 d PDU B 2
H49C H 0.0068 0.3866 0.2369 0.172 Uiso 0.4110(17) 1 calc PR B 2
H49D H 0.0323 0.3097 0.2418 0.172 Uiso 0.4110(17) 1 calc PR B 2
C3 C -0.01296(9) 0.91057(17) 0.43863(8) 0.0300(7) Uani 1 1 d . . .
H3 H -0.0191 0.9019 0.4659 0.036 Uiso 1 1 calc R . .
C50 C -0.02510(7) 0.97839(16) 0.41952(8) 0.0238(6) Uani 1 1 d . . .
O50 O -0.01740(5) 0.99774(11) 0.38389(5) 0.0249(4) Uani 1 1 d . . .
C51 C -0.04932(8) 1.03144(17) 0.44076(8) 0.0282(6) Uani 1 1 d . . .
C52 C -0.06705(9) 1.0894(2) 0.41805(9) 0.0375(8) Uani 1 1 d . . .
H52 H -0.0627 1.0954 0.39 0.045 Uiso 1 1 calc R . .
C53 C -0.09097(11) 1.1388(2) 0.43558(11) 0.0512(10) Uani 1 1 d . . .
H53 H -0.103 1.1777 0.4194 0.061 Uiso 1 1 calc R . .
C54 C -0.09732(10) 1.1318(2) 0.47654(10) 0.0470(9) Uani 1 1 d . . .
O54 O -0.12124(9) 1.18594(19) 0.49092(8) 0.0722(9) Uani 1 1 d . . .
C55 C -0.08035(10) 1.0745(2) 0.49962(10) 0.0407(8) Uani 1 1 d . . .
H55 H -0.0848 1.0691 0.5277 0.049 Uiso 1 1 calc R . .
C56 C -0.05663(9) 1.02456(19) 0.48206(9) 0.0337(7) Uani 1 1 d . . .
H56 H -0.0452 0.9851 0.4983 0.04 Uiso 1 1 calc R . .
C57 C -0.12443(12) 1.1885(3) 0.53362(12) 0.0628(12) Uani 1 1 d . B .
H57A H -0.0993 1.1912 0.5489 0.075 Uiso 1 1 calc R . .
H57B H -0.1373 1.1429 0.5425 0.075 Uiso 1 1 calc R . .
C58 C -0.14690(17) 1.2579(4) 0.54166(17) 0.1015(19) Uani 1 1 d DU . .
H58 H -0.1406 1.302 0.5275 0.122 Uiso 0.5890(17) 1 calc PR B 1
H58' H -0.1721 1.2436 0.5331 0.122 Uiso 0.4110(17) 1 d PR B 2
C59 C -0.1727(2) 1.2648(6) 0.5645(2) 0.083(3) Uani 0.5890(17) 1 d PDU B 1
H59A H -0.179 1.3131 0.5741 0.099 Uiso 0.5890(17) 1 calc PR B 1
H59B H -0.186 1.2217 0.5723 0.099 Uiso 0.5890(17) 1 calc PR B 1
C59' C -0.1504(5) 1.3162(8) 0.5497(5) 0.101(4) Uani 0.4110(17) 1 d PDU B 2
H59C H -0.1691 1.3301 0.5671 0.121 Uiso 0.4110(17) 1 calc PR B 2
H59D H -0.1348 1.3535 0.5395 0.121 Uiso 0.4110(17) 1 calc PR B 2
C60 C 0.00742(8) 0.85527(16) 0.42021(8) 0.0260(6) Uani 1 1 d . . .
O60 O 0.01587(6) 0.85817(11) 0.38325(5) 0.0274(4) Uani 1 1 d . . .
C61 C 0.02033(10) 0.78636(18) 0.44379(9) 0.0347(7) Uani 1 1 d U . .
C62 C 0.03360(10) 0.72611(18) 0.42308(10) 0.0398(8) Uani 1 1 d U . .
H62 H 0.0352 0.73 0.3943 0.048 Uiso 1 1 calc R . .
C63 C 0.04462(12) 0.6600(2) 0.44301(12) 0.0524(10) Uani 1 1 d U . .
H63 H 0.0533 0.6187 0.428 0.063 Uiso 1 1 calc R . .
C64 C 0.04279(16) 0.6548(2) 0.48494(13) 0.0743(14) Uani 1 1 d U . .
C65 C 0.03208(17) 0.7160(2) 0.50668(12) 0.0800(16) Uani 1 1 d U . .
H65 H 0.0327 0.7136 0.5358 0.096 Uiso 1 1 calc R . .
C66 C 0.02056(14) 0.7805(2) 0.48644(10) 0.0580(11) Uani 1 1 d U . .
H66 H 0.0126 0.822 0.5017 0.07 Uiso 1 1 calc R . .
O64 O 0.05135(13) 0.59102(18) 0.50764(11) 0.1030(13) Uani 1 1 d U . .
C67 C 0.05817(18) 0.5255(3) 0.48735(18) 0.0926(16) Uani 1 1 d U . .
H67A H 0.0822 0.5283 0.4747 0.111 Uiso 1 1 calc R . .
H67B H 0.0377 0.5144 0.4657 0.111 Uiso 1 1 calc R . .
C68 C 0.05997(16) 0.4656(3) 0.52205(19) 0.0910(16) Uani 1 1 d DU . .
H68 H 0.0743 0.4755 0.5475 0.109 Uiso 1 1 calc R . .
C69 C 0.04308(15) 0.4051(3) 0.5171(2) 0.0937(17) Uani 1 1 d DU . .
H69A H 0.0287 0.3947 0.4918 0.112 Uiso 1 1 calc R . .
H69B H 0.0445 0.369 0.5386 0.112 Uiso 1 1 calc R . .
C4 C 0.0863(2) 1.2018(4) 0.3005(2) 0.0357(19) Uani 0.4110(17) 1 d P B 1
H4 H 0.11 1.2135 0.3147 0.043 Uiso 0.4110(17) 1 calc PR B 1
C70 C 0.0551(2) 1.1915(4) 0.32294(18) 0.0312(17) Uani 0.4110(17) 1 d PD B 1
O70 O 0.0212(3) 1.1790(5) 0.3091(2) 0.0261(5) Uani 0.4110(17) 1 d PD B 1
C71 C 0.0608(2) 1.1916(4) 0.3695(2) 0.030(2) Uani 0.4110(17) 1 d PD B 1
C72 C 0.0375(2) 1.1471(4) 0.39103(17) 0.0297(16) Uani 0.4110(17) 1 d PD B 1
H72 H 0.0175 1.1203 0.3764 0.036 Uiso 0.4110(17) 1 calc PR B 1
C73 C 0.0427(2) 1.1413(4) 0.4330(2) 0.0340(17) Uani 0.4110(17) 1 d PD B 1
H73 H 0.026 1.1113 0.4469 0.041 Uiso 0.4110(17) 1 calc PR B 1
C74 C 0.0721(2) 1.1781(4) 0.45581(19) 0.0326(18) Uani 0.4110(17) 1 d PD B 1
O74 O 0.07473(17) 1.1665(3) 0.49740(13) 0.0446(15) Uani 0.4110(17) 1 d PD B 1
C75 C 0.0948(3) 1.2238(5) 0.4350(2) 0.037(2) Uani 0.4110(17) 1 d PD B 1
H75 H 0.1144 1.2512 0.4498 0.045 Uiso 0.4110(17) 1 calc PR B 1
C76 C 0.0892(3) 1.2304(5) 0.3921(2) 0.039(2) Uani 0.4110(17) 1 d PD B 1
H76 H 0.1053 1.262 0.3782 0.047 Uiso 0.4110(17) 1 calc PR B 1
C77 C 0.0855(3) 1.2256(5) 0.5242(3) 0.045(2) Uani 0.4110(17) 1 d PD B 1
H77A H 0.072 1.2211 0.5491 0.054 Uiso 0.4110(17) 1 calc PR B 1
H77B H 0.0781 1.2738 0.5106 0.054 Uiso 0.4110(17) 1 calc PR B 1
C78 C 0.1273(3) 1.2272(7) 0.5368(3) 0.053(3) Uani 0.4110(17) 1 d PD B 1
H78 H 0.1398 1.1803 0.5407 0.064 Uiso 0.4110(17) 1 calc PR B 1
C79 C 0.1469(4) 1.2867(8) 0.5427(3) 0.075(4) Uani 0.4110(17) 1 d PD B 1
H79A H 0.1354 1.3347 0.5391 0.09 Uiso 0.4110(17) 1 calc PR B 1
H79B H 0.173 1.2831 0.5506 0.09 Uiso 0.4110(17) 1 calc PR B 1
C80 C 0.08304(18) 1.1948(3) 0.25684(18) 0.0243(14) Uani 0.4110(17) 1 d PD B 1
O80 O 0.0532(2) 1.1787(4) 0.2348(2) 0.0280(7) Uani 0.4110(17) 1 d PD B 1
C81 C 0.11654(18) 1.2110(4) 0.2345(2) 0.0308(16) Uani 0.4110(17) 1 d PD B 1
C82 C 0.1122(3) 1.2215(7) 0.1923(2) 0.048(3) Uani 0.4110(17) 1 d PD B 1
H82 H 0.0877 1.2181 0.1785 0.058 Uiso 0.4110(17) 1 calc PR B 1
C83 C 0.1417(2) 1.2365(5) 0.1691(2) 0.042(2) Uani 0.4110(17) 1 d PD B 1
H83 H 0.1375 1.2449 0.1404 0.051 Uiso 0.4110(17) 1 calc PR B 1
C84 C 0.1771(2) 1.2389(7) 0.1888(2) 0.046(3) Uani 0.4110(17) 1 d PD B 1
O84 O 0.2073(2) 1.2593(5) 0.1688(3) 0.068(3) Uani 0.4110(17) 1 d PD B 1
C85 C 0.1826(2) 1.2263(7) 0.2307(2) 0.074(4) Uani 0.4110(17) 1 d PD B 1
H85 H 0.2073 1.2264 0.2441 0.089 Uiso 0.4110(17) 1 calc PR B 1
C86 C 0.1531(2) 1.2139(6) 0.2527(2) 0.063(3) Uani 0.4110(17) 1 d PD B 1
H86 H 0.1576 1.2069 0.2816 0.076 Uiso 0.4110(17) 1 calc PR B 1
C87 C 0.2037(3) 1.2778(6) 0.1266(3) 0.051(3) Uani 0.4110(17) 1 d PD B 1
H87A H 0.1844 1.317 0.1206 0.062 Uiso 0.4110(17) 1 calc PR B 1
H87B H 0.1968 1.2329 0.1096 0.062 Uiso 0.4110(17) 1 calc PR B 1
C88 C 0.2403(3) 1.3053(8) 0.1186(4) 0.068(4) Uani 0.4110(17) 1 d PD B 1
H88 H 0.2473 1.3542 0.1281 0.081 Uiso 0.4110(17) 1 calc PR B 1
C89 C 0.2635(3) 1.2683(8) 0.0997(4) 0.090(4) Uani 0.4110(17) 1 d PD B 1
H89A H 0.2573 1.2192 0.0898 0.108 Uiso 0.4110(17) 1 calc PR B 1
H89B H 0.2871 1.2896 0.0954 0.108 Uiso 0.4110(17) 1 calc PR B 1
C5 C 0.09324(8) 0.86496(16) 0.14587(8) 0.0245(6) Uani 1 1 d . . .
H5 H 0.1039 0.838 0.1247 0.029 Uiso 1 1 calc R . .
C90 C 0.10827(8) 0.93753(16) 0.15638(8) 0.0261(6) Uani 1 1 d . . .
O90 O 0.10113(5) 0.97420(11) 0.18757(6) 0.0266(4) Uani 1 1 d . . .
C91 C 0.13539(8) 0.97294(17) 0.13031(8) 0.0267(6) Uani 1 1 d . . .
C92 C 0.13527(9) 0.95923(18) 0.08856(9) 0.0323(7) Uani 1 1 d . . .
H92 H 0.1184 0.9232 0.0759 0.039 Uiso 1 1 calc R . .
C93 C 0.15950(9) 0.9976(2) 0.06487(10) 0.0422(8) Uani 1 1 d . . .
H93 H 0.1589 0.9884 0.0362 0.051 Uiso 1 1 calc R . .
C94 C 0.18424(11) 1.0488(2) 0.08368(11) 0.0480(9) Uani 1 1 d . . .
O94 O 0.20897(8) 1.09143(19) 0.06383(8) 0.0699(9) Uani 1 1 d . . .
C95 C 0.18521(11) 1.0624(2) 0.12558(12) 0.0486(9) Uani 1 1 d . . .
H95 H 0.2028 1.0969 0.1384 0.058 Uiso 1 1 calc R . .
C96 C 0.16043(9) 1.02541(19) 0.14852(10) 0.0359(7) Uani 1 1 d . . .
H96 H 0.1605 1.036 0.1771 0.043 Uiso 1 1 calc R . .
C97 C 0.20896(13) 1.0817(3) 0.02029(13) 0.0832(16) Uani 1 1 d . . .
H97A H 0.184 1.0919 0.0058 0.1 Uiso 1 1 calc R . .
H97B H 0.2171 1.0305 0.0133 0.1 Uiso 1 1 calc R . .
C98 C 0.23873(17) 1.1435(4) 0.00978(16) 0.124(2) Uani 1 1 d DU . .
H98 H 0.2369 1.1921 0.0215 0.149 Uiso 1 1 calc R . .
C99 C 0.26389(15) 1.1323(4) -0.01249(16) 0.115(2) Uani 1 1 d DU . .
H99A H 0.2665 1.0842 -0.0247 0.138 Uiso 1 1 calc R . .
H99B H 0.2808 1.1716 -0.0176 0.138 Uiso 1 1 calc R . .
C100 C 0.06416(7) 0.83075(15) 0.16422(7) 0.0207(5) Uani 1 1 d . . .
O100 O 0.04375(5) 0.86590(10) 0.18921(5) 0.0210(4) Uani 1 1 d . . .
C101 C 0.05471(8) 0.75093(17) 0.15608(8) 0.0285(6) Uani 1 1 d . . .
C102 C 0.02222(9) 0.72083(17) 0.16966(9) 0.0307(7) Uani 1 1 d . . .
H102 H 0.0064 0.7524 0.184 0.037 Uiso 1 1 calc R . .
C103 C 0.01211(10) 0.64590(17) 0.16295(10) 0.0384(8) Uani 1 1 d . . .
H103 H -0.01 0.6266 0.173 0.046 Uiso 1 1 calc R . .
C104 C 0.03445(12) 0.60016(19) 0.14171(10) 0.0469(9) Uani 1 1 d . . .
O104 O 0.02616(10) 0.52647(14) 0.13202(9) 0.0679(9) Uani 1 1 d . B .
C105 C 0.06754(14) 0.6279(2) 0.12899(13) 0.0634(12) Uani 1 1 d . . .
H105 H 0.0836 0.5955 0.1155 0.076 Uiso 1 1 calc R . .
C106 C 0.07758(11) 0.70255(18) 0.13573(11) 0.0441(9) Uani 1 1 d . . .
H106 H 0.1002 0.721 0.1264 0.053 Uiso 1 1 calc R . .
C107 C -0.00677(14) 0.4951(2) 0.14504(16) 0.0694(13) Uani 1 1 d DU . .
H10A H -0.0289 0.5271 0.1373 0.083 Uiso 0.4110(17) 1 calc PR B 1
H10B H -0.0045 0.4861 0.1751 0.083 Uiso 0.4110(17) 1 calc PR B 1
H10F H -0.0292 0.519 0.1302 0.083 Uiso 0.5890(17) 1 d PR B 2
H10G H -0.0083 0.5004 0.1752 0.083 Uiso 0.5890(17) 1 d PR B 2
C108 C -0.0083(6) 0.4233(7) 0.1214(6) 0.092(4) Uani 0.4110(17) 1 d PDU B 1
H108 H -0.011 0.4339 0.0927 0.111 Uiso 0.4110(17) 1 calc PR B 1
C109 C -0.0073(5) 0.3579(7) 0.1266(6) 0.123(4) Uani 0.4110(17) 1 d PDU B 1
H10C H -0.0047 0.3381 0.1537 0.147 Uiso 0.4110(17) 1 calc PR B 1
H10D H -0.0091 0.3249 0.1036 0.147 Uiso 0.4110(17) 1 calc PR B 1
C10A C -0.0135(4) 0.4140(5) 0.1316(4) 0.079(3) Uani 0.5890(17) 1 d PDU B 2
H10E H -0.0295 0.3814 0.145 0.095 Uiso 0.5890(17) 1 calc PR B 2
C10B C 0.0044(2) 0.3913(4) 0.1000(2) 0.066(2) Uani 0.5890(17) 1 d PDU B 2
H10H H 0.0202 0.4252 0.0872 0.079 Uiso 0.5890(17) 1 calc PR B 2
H10I H 0.0013 0.3413 0.0901 0.079 Uiso 0.5890(17) 1 calc PR B 2
C6 C -0.03075(14) 1.2078(3) 0.34295(14) 0.0275(10) Uani 0.5890(17) 1 d P B 2
H6 H -0.0391 1.2196 0.369 0.033 Uiso 0.5890(17) 1 calc PR B 2
C110 C 0.00792(13) 1.1963(2) 0.34058(13) 0.0229(10) Uani 0.5890(17) 1 d PD B 2
O110 O 0.02318(19) 1.1839(4) 0.30749(18) 0.0261(5) Uani 0.5890(17) 1 d PD B 2
C111 C 0.03479(14) 1.2011(3) 0.37839(13) 0.0258(10) Uani 0.5890(17) 1 d PD B 2
C112 C 0.02461(14) 1.1937(3) 0.41844(13) 0.0287(11) Uani 0.5890(17) 1 d PD B 2
H112 H -0.001 1.1864 0.4228 0.034 Uiso 0.5890(17) 1 calc PR B 2
C113 C 0.05153(15) 1.1970(3) 0.45204(15) 0.0305(12) Uani 0.5890(17) 1 d PD B 2
H113 H 0.0442 1.1912 0.4791 0.037 Uiso 0.5890(17) 1 calc PR B 2
C114 C 0.08845(17) 1.2085(4) 0.44640(17) 0.0280(14) Uani 0.5890(17) 1 d PD B 2
O114 O 0.11673(10) 1.2143(2) 0.47764(10) 0.0382(9) Uani 0.5890(17) 1 d PD B 2
C115 C 0.09894(15) 1.2163(4) 0.40648(17) 0.0309(13) Uani 0.5890(17) 1 d PD B 2
H115 H 0.1244 1.2256 0.4022 0.037 Uiso 0.5890(17) 1 calc PR B 2
C116 C 0.07256(15) 1.2105(4) 0.37338(16) 0.0267(13) Uani 0.5890(17) 1 d PD B 2
H116 H 0.0803 1.2129 0.3464 0.032 Uiso 0.5890(17) 1 calc PR B 2
C117 C 0.10633(18) 1.2246(4) 0.51869(16) 0.0373(14) Uani 0.5890(17) 1 d PD B 2
H11A H 0.0932 1.1794 0.5278 0.045 Uiso 0.5890(17) 1 calc PR B 2
H11B H 0.0895 1.2685 0.5199 0.045 Uiso 0.5890(17) 1 calc PR B 2
C118 C 0.1423(2) 1.2373(5) 0.5456(2) 0.046(2) Uani 0.5890(17) 1 d PD B 2
H118 H 0.1594 1.1966 0.5497 0.055 Uiso 0.5890(17) 1 calc PR B 2
C119 C 0.1511(2) 1.3002(4) 0.5632(2) 0.057(2) Uani 0.5890(17) 1 d PD B 2
H11C H 0.1345 1.3418 0.5596 0.069 Uiso 0.5890(17) 1 calc PR B 2
H11D H 0.1741 1.3052 0.5798 0.069 Uiso 0.5890(17) 1 calc PR B 2
C120 C -0.05789(13) 1.2027(3) 0.30843(13) 0.0245(10) Uani 0.5890(17) 1 d PD B 2
O120 O -0.05123(16) 1.1828(3) 0.27221(15) 0.0280(7) Uani 0.5890(17) 1 d PD B 2
C121 C -0.09845(15) 1.2161(4) 0.31427(17) 0.0269(13) Uani 0.5890(17) 1 d PD B 2
C122 C -0.12605(13) 1.1853(3) 0.28625(17) 0.0310(12) Uani 0.5890(17) 1 d PD B 2
H122 H -0.1188 1.1594 0.2628 0.037 Uiso 0.5890(17) 1 calc PR B 2
C123 C -0.16371(14) 1.1916(3) 0.29195(16) 0.0388(13) Uani 0.5890(17) 1 d PD B 2
H123 H -0.1822 1.1703 0.2726 0.047 Uiso 0.5890(17) 1 calc PR B 2
C124 C -0.17417(16) 1.2295(4) 0.32622(18) 0.0358(16) Uani 0.5890(17) 1 d PD B 2
O124 O -0.21253(13) 1.2285(3) 0.33083(14) 0.0336(11) Uani 0.5890(17) 1 d PD B 2
C125 C -0.14746(15) 1.2649(3) 0.35290(16) 0.0383(13) Uani 0.5890(17) 1 d PD B 2
H125 H -0.1549 1.2937 0.3753 0.046 Uiso 0.5890(17) 1 calc PR B 2
C126 C -0.11005(14) 1.2582(3) 0.34695(15) 0.0344(12) Uani 0.5890(17) 1 d PD B 2
H126 H -0.0918 1.2826 0.3654 0.041 Uiso 0.5890(17) 1 calc PR B 2
C127 C -0.22348(19) 1.2518(4) 0.37011(18) 0.0456(16) Uani 0.5890(17) 1 d PD B 2
H12A H -0.2038 1.2374 0.392 0.055 Uiso 0.5890(17) 1 calc PR B 2
H12B H -0.2469 1.2257 0.3756 0.055 Uiso 0.5890(17) 1 calc PR B 2
C128 C -0.2294(3) 1.3343(4) 0.3713(2) 0.057(2) Uani 0.5890(17) 1 d PD B 2
H128 H -0.2348 1.3543 0.397 0.068 Uiso 0.5890(17) 1 calc PR B 2
C129 C -0.22831(17) 1.3819(4) 0.34207(18) 0.0488(16) Uani 0.5890(17) 1 d PD B 2
H12C H -0.2231 1.3656 0.3155 0.059 Uiso 0.5890(17) 1 calc PR B 2
H12D H -0.2327 1.4337 0.347 0.059 Uiso 0.5890(17) 1 calc PR B 2
C211 C 0.18267(18) 0.4808(4) 0.40074(17) 0.111(2) Uani 1 1 d D . .
C212 C 0.15641(17) 0.4392(4) 0.37457(18) 0.100(2) Uani 1 1 d D . .
H212 H 0.1596 0.4312 0.3463 0.12 Uiso 1 1 calc R . .
C213 C 0.1268(2) 0.4118(4) 0.3921(2) 0.133(3) Uani 1 1 d D . .
H213 H 0.1068 0.3926 0.374 0.16 Uiso 1 1 calc R . .
C214 C 0.1227(2) 0.4086(5) 0.4325(2) 0.164(4) Uani 1 1 d D . .
H214 H 0.1019 0.3846 0.4431 0.197 Uiso 1 1 calc R . .
C215 C 0.1503(2) 0.4424(4) 0.4573(2) 0.117(2) Uani 1 1 d D . .
H215 H 0.1494 0.4388 0.4862 0.14 Uiso 1 1 calc R . .
C216 C 0.1795(2) 0.4816(4) 0.44266(18) 0.130(3) Uani 1 1 d D . .
H216 H 0.1969 0.5083 0.4609 0.156 Uiso 1 1 calc R . .
C217 C 0.2112(3) 0.5277(6) 0.3837(3) 0.229(6) Uani 1 1 d D . .
H21A H 0.2027 0.5411 0.3553 0.344 Uiso 1 1 calc R . .
H21B H 0.2348 0.4996 0.3843 0.344 Uiso 1 1 calc RD . .
H21C H 0.2151 0.5735 0.4002 0.344 Uiso 1 1 calc R . .
C311 C 0.13617(18) 0.5307(4) 0.6252(2) 0.133(2) Uani 1 1 d DU . .
C312 C 0.1665(2) 0.4785(5) 0.6326(2) 0.166(2) Uani 1 1 d DU . .
H312 H 0.1699 0.4532 0.6583 0.199 Uiso 1 1 calc R . .
C313 C 0.1906(2) 0.4644(5) 0.6036(2) 0.156(2) Uani 1 1 d DU . .
H313 H 0.2113 0.4313 0.6086 0.187 Uiso 1 1 calc R . .
C314 C 0.1830(2) 0.5012(5) 0.5663(2) 0.150(2) Uani 1 1 d DU . .
H314 H 0.1985 0.4904 0.545 0.18 Uiso 1 1 calc R . .
C315 C 0.1548(2) 0.5518(5) 0.5582(2) 0.150(2) Uani 1 1 d DU . .
H315 H 0.1513 0.5764 0.5323 0.18 Uiso 1 1 calc R . .
C316 C 0.1307(2) 0.5670(5) 0.5893(2) 0.152(2) Uani 1 1 d DU . .
H316 H 0.1109 0.6024 0.5846 0.182 Uiso 1 1 calc R . .
C317 C 0.1124(2) 0.5461(4) 0.6606(2) 0.152(3) Uani 1 1 d DU . .
H31A H 0.1034 0.4984 0.671 0.228 Uiso 1 1 calc R . .
H31B H 0.091 0.5777 0.6509 0.228 Uiso 1 1 calc RD . .
H31C H 0.1276 0.572 0.6828 0.228 Uiso 1 1 calc RD . .

loop_
_atom_site_aniso_label
_atom_site_aniso_U_11
_atom_site_aniso_U_22
_atom_site_aniso_U_33
_atom_site_aniso_U_23
_atom_site_aniso_U_13
_atom_site_aniso_U_12
Eu1 0.02022(6) 0.01810(6) 0.01554(5) 0.00155(5) 0.00039(4) 0.00121(5)
Eu2 0.01628(6) 0.01984(6) 0.01971(5) -0.00509(5) 0.00068(4) -0.00128(5)
Eu3 0.02348(9) 0.01585(8) 0.01699(7) 0 0.00174(6) 0
O1 0.0200(12) 0.0162(11) 0.0185(11) 0 0.0001(9) 0
O2 0.0200(9) 0.0189(8) 0.0190(8) -0.0026(6) 0.0007(7) -0.0041(7)
O3 0.0219(9) 0.0176(8) 0.0192(8) 0.0012(6) 0.0031(7) 0.0027(7)
C1 0.0199(14) 0.0452(19) 0.0381(16) -0.0102(14) -0.0002(12) -0.0002(13)
C10 0.0241(14) 0.0458(19) 0.0295(14) -0.0121(13) -0.0012(11) -0.0068(14)
O10 0.0172(9) 0.0373(12) 0.0389(11) -0.0157(9) -0.0016(8) -0.0034(9)
C11 0.0230(15) 0.047(2) 0.0431(17) -0.0140(14) 0.0005(12) -0.0115(14)
C12 0.0301(18) 0.081(3) 0.096(3) -0.056(2) 0.0234(19) -0.028(2)
C13 0.044(2) 0.092(3) 0.109(3) -0.072(3) 0.031(2) -0.036(2)
C14 0.0363(19) 0.070(3) 0.052(2) -0.0214(19) 0.0041(16) -0.0284(19)
O14 0.0438(15) 0.085(2) 0.0693(17) -0.0351(15) 0.0158(13) -0.0411(15)
C15 0.0268(16) 0.057(2) 0.0503(19) -0.0042(17) 0.0040(14) -0.0155(16)
C16 0.0261(16) 0.049(2) 0.0489(19) -0.0058(15) 0.0031(14) -0.0073(15)
C17 0.0317(18) 0.062(3) 0.063(2) -0.0072(19) 0.0025(16) -0.0231(18)
C18 0.039(2) 0.066(3) 0.079(3) -0.011(2) 0.004(2) -0.027(2)
C19 0.066(3) 0.095(4) 0.109(4) -0.042(3) 0.019(3) -0.051(3)
C20 0.0214(13) 0.0384(17) 0.0243(13) -0.0036(11) 0.0024(10) 0.0054(12)
O20 0.0202(9) 0.0318(11) 0.0264(9) -0.0080(8) -0.0011(7) 0.0018(8)
C21 0.0232(14) 0.0433(18) 0.0319(14) -0.0054(13) 0.0011(11) 0.0099(13)
C22 0.0305(16) 0.0392(18) 0.0317(14) -0.0055(13) -0.0011(12) 0.0122(14)
C23 0.044(2) 0.046(2) 0.0395(17) -0.0087(15) 0.0041(15) 0.0159(17)
C24 0.051(2) 0.052(2) 0.0437(18) 0.0024(16) 0.0095(16) 0.0274(18)
O24 0.0607(18) 0.0496(17) 0.0762(19) 0.0004(14) 0.0105(15) 0.0243(14)
C25 0.0368(19) 0.064(2) 0.0486(19) 0.0045(18) -0.0037(15) 0.0233(18)
C26 0.0293(16) 0.058(2) 0.0389(16) -0.0039(15) -0.0041(13) 0.0127(16)
C27 0.114(4) 0.073(3) 0.117(4) 0.004(3) 0.016(3) 0.030(3)
C28 0.131(5) 0.075(3) 0.129(5) 0.001(4) 0.012(4) 0.037(4)
C29 0.133(6) 0.137(6) 0.150(6) 0.035(5) 0.003(5) 0.087(5)
C2 0.0296(15) 0.0285(15) 0.0301(14) -0.0022(11) -0.0079(11) 0.0044(12)
C30 0.0278(14) 0.0342(16) 0.0195(12) -0.0025(10) -0.0053(10) 0.0036(12)
O30 0.0281(10) 0.0272(10) 0.0208(9) -0.0011(7) -0.0052(7) 0.0035(8)
C31 0.0263(15) 0.0346(16) 0.0310(14) -0.0068(12) -0.0095(11) 0.0035(12)
C32 0.0316(16) 0.0373(17) 0.0328(15) -0.0081(13) -0.0070(12) 0.0050(14)
C33 0.0413(19) 0.046(2) 0.0466(19) -0.0216(15) -0.0113(15) -0.0001(16)
C34 0.0354(19) 0.056(2) 0.066(2) -0.0265(19) -0.0195(17) 0.0006(17)
O34 0.0403(15) 0.074(2) 0.100(2) -0.0484(17) -0.0321(15) 0.0023(14)
C35 0.0316(18) 0.060(2) 0.069(2) -0.0303(19) -0.0190(17) 0.0106(18)
C36 0.0306(16) 0.045(2) 0.0483(18) -0.0172(15) -0.0112(14) 0.0050(15)
C37 0.055(3) 0.079(3) 0.091(3) -0.042(3) -0.029(2) -0.009(2)
C38 0.047(2) 0.084(3) 0.087(3) -0.042(3) 0.003(2) -0.019(2)
C39 0.062(3) 0.079(3) 0.082(3) -0.026(3) 0.009(2) -0.020(3)
C40 0.0236(13) 0.0212(13) 0.0251(12) -0.0007(10) -0.0016(10) 0.0042(11)
O40 0.0231(9) 0.0212(9) 0.0205(8) -0.0012(7) -0.0031(7) 0.0054(8)
C41 0.0262(14) 0.0244(14) 0.0315(14) -0.0044(11) -0.0037(11) 0.0058(12)
C42 0.0277(15) 0.0270(15) 0.0348(15) -0.0033(12) -0.0023(12) 0.0046(12)
C43 0.0363(18) 0.0303(16) 0.0436(17) -0.0063(13) -0.0066(14) 0.0051(14)
C44 0.045(2) 0.0257(16) 0.058(2) -0.0082(15) -0.0066(16) 0.0109(15)
O44 0.074(2) 0.0280(13) 0.0830(19) -0.0176(13) -0.0191(15) 0.0115(13)
C45 0.052(2) 0.0266(17) 0.059(2) -0.0021(15) -0.0194(17) 0.0125(16)
C46 0.045(2) 0.0281(16) 0.0457(18) -0.0041(13) -0.0164(15) 0.0121(15)
C47 0.110(4) 0.046(2) 0.094(3) -0.026(2) -0.027(3) 0.013(3)
C48 0.133(5) 0.050(3) 0.125(4) -0.024(3) -0.043(4) 0.014(3)
C49 0.131(7) 0.068(5) 0.087(6) -0.017(4) 0.003(5) 0.032(5)
C48' 0.133(5) 0.050(3) 0.125(4) -0.024(3) -0.043(4) 0.014(3)
C49' 0.160(9) 0.054(6) 0.201(11) -0.039(8) -0.059(10) 0.003(6)
C3 0.0362(16) 0.0344(16) 0.0196(12) 0.0029(11) 0.0036(11) -0.0054(13)
C50 0.0202(12) 0.0305(15) 0.0204(11) -0.0032(10) 0.0006(9) -0.0114(11)
O50 0.0297(10) 0.0262(10) 0.0193(8) 0.0006(7) 0.0047(7) 0.0002(8)
C51 0.0253(14) 0.0364(16) 0.0234(12) -0.0060(11) 0.0043(11) -0.0061(12)
C52 0.0359(17) 0.048(2) 0.0290(14) -0.0045(13) 0.0045(13) 0.0063(15)
C53 0.051(2) 0.063(2) 0.0405(18) -0.0021(17) 0.0097(16) 0.0254(19)
C54 0.0348(18) 0.067(3) 0.0395(17) -0.0141(17) 0.0076(14) 0.0120(18)
O54 0.072(2) 0.101(2) 0.0459(15) -0.0203(15) 0.0204(14) 0.0232(18)
C55 0.0366(18) 0.059(2) 0.0283(15) -0.0109(14) 0.0106(13) -0.0029(16)
C56 0.0313(16) 0.0422(18) 0.0280(14) -0.0068(12) 0.0056(12) -0.0075(14)
C57 0.050(2) 0.088(3) 0.050(2) -0.005(2) 0.0035(18) 0.020(2)
C58 0.112(4) 0.114(4) 0.085(3) 0.013(3) 0.041(3) 0.066(4)
C59 0.100(6) 0.106(6) 0.043(4) -0.013(4) 0.007(4) 0.063(5)
C59' 0.106(9) 0.110(9) 0.086(8) 0.004(8) 0.013(7) 0.027(8)
C60 0.0304(15) 0.0255(14) 0.0214(12) 0.0038(10) -0.0020(10) -0.0078(12)
O60 0.0368(11) 0.0246(10) 0.0205(9) 0.0033(7) 0.0002(8) 0.0021(9)
C61 0.0478(19) 0.0297(16) 0.0250(13) 0.0085(11) -0.0054(12) -0.0051(14)
C62 0.047(2) 0.0331(17) 0.0368(16) 0.0094(13) -0.0074(14) 0.0019(15)
C63 0.068(3) 0.0342(19) 0.053(2) 0.0098(16) -0.0063(18) 0.0074(18)
C64 0.114(4) 0.046(2) 0.058(2) 0.0316(19) -0.024(2) -0.006(2)
C65 0.152(5) 0.049(2) 0.0369(19) 0.0199(18) -0.006(2) 0.000(3)
C66 0.110(3) 0.0337(19) 0.0290(16) 0.0120(14) 0.0002(19) -0.004(2)
O64 0.165(4) 0.0495(18) 0.088(2) 0.0421(16) -0.026(2) 0.009(2)
C67 0.117(4) 0.056(3) 0.102(3) 0.028(2) -0.005(3) 0.019(3)
C68 0.103(4) 0.058(3) 0.108(4) 0.016(3) -0.017(3) 0.010(3)
C69 0.087(4) 0.074(3) 0.117(4) 0.020(3) -0.002(3) 0.017(3)
C4 0.058(5) 0.027(4) 0.020(3) -0.003(3) -0.010(3) -0.014(4)
C70 0.051(5) 0.014(3) 0.027(3) 0.000(2) -0.004(3) -0.003(3)
O70 0.0331(12) 0.0223(12) 0.0226(9) -0.0064(8) 0.0002(8) -0.0020(9)
C71 0.045(6) 0.021(4) 0.023(3) -0.003(3) -0.011(4) -0.011(4)
C72 0.045(4) 0.025(4) 0.018(3) 0.000(2) -0.002(3) -0.009(3)
C73 0.038(4) 0.029(4) 0.035(4) -0.001(3) 0.003(3) -0.007(3)
C74 0.043(5) 0.032(4) 0.021(3) 0.003(3) -0.007(3) -0.006(4)
O74 0.062(4) 0.052(4) 0.018(2) -0.001(2) -0.005(2) -0.015(3)
C75 0.047(5) 0.036(5) 0.027(5) 0.006(4) -0.008(4) -0.019(4)
C76 0.064(6) 0.036(5) 0.017(4) 0.009(3) -0.004(4) -0.017(4)
C77 0.049(6) 0.055(6) 0.030(4) -0.002(4) -0.007(4) -0.014(5)
C78 0.073(8) 0.060(7) 0.029(5) 0.009(4) 0.013(5) -0.023(6)
C79 0.093(10) 0.084(10) 0.047(7) -0.003(7) -0.001(7) -0.031(8)
C80 0.039(4) 0.012(3) 0.021(3) 0.005(2) 0.001(3) -0.004(3)
O80 0.0382(13) 0.0221(11) 0.0239(16) 0.0045(16) 0.0046(11) 0.016(2)
C81 0.036(4) 0.028(4) 0.027(3) 0.003(3) -0.002(3) -0.007(3)
C82 0.041(6) 0.065(7) 0.039(5) -0.013(5) 0.003(4) 0.004(6)
C83 0.044(5) 0.061(6) 0.023(3) -0.003(4) 0.003(3) 0.004(4)
C84 0.048(6) 0.049(6) 0.037(5) 0.015(5) -0.018(4) -0.015(5)
O84 0.040(4) 0.092(7) 0.074(5) 0.054(5) 0.009(3) -0.007(4)
C85 0.058(6) 0.116(9) 0.043(5) 0.038(5) -0.025(4) -0.049(6)
C86 0.058(6) 0.100(8) 0.027(4) 0.023(4) -0.020(4) -0.049(6)
C87 0.040(5) 0.069(7) 0.042(5) 0.009(4) -0.010(4) 0.005(5)
C88 0.062(8) 0.085(10) 0.057(7) 0.028(6) 0.011(6) -0.018(7)
C89 0.066(8) 0.100(10) 0.110(10) -0.022(8) 0.047(7) -0.019(7)
C5 0.0249(14) 0.0270(14) 0.0219(12) -0.0050(10) 0.0034(10) 0.0054(11)
C90 0.0246(13) 0.0271(15) 0.0271(13) 0.0028(11) 0.0049(10) 0.0092(12)
O90 0.0229(10) 0.0274(10) 0.0306(10) -0.0055(8) 0.0091(8) -0.0017(8)
C91 0.0209(13) 0.0295(15) 0.0300(13) 0.0031(11) 0.0044(11) 0.0051(12)
C92 0.0266(15) 0.0441(19) 0.0261(13) 0.0036(12) 0.0019(11) 0.0048(13)
C93 0.0376(18) 0.059(2) 0.0307(15) 0.0116(15) 0.0090(13) 0.0100(17)
C94 0.043(2) 0.055(2) 0.0485(19) 0.0159(17) 0.0188(16) 0.0022(18)
O94 0.0674(19) 0.089(2) 0.0577(16) 0.0240(15) 0.0298(14) -0.0153(17)
C95 0.043(2) 0.051(2) 0.054(2) 0.0036(17) 0.0197(16) -0.0105(18)
C96 0.0312(16) 0.0425(18) 0.0354(16) 0.0022(13) 0.0104(13) -0.0050(14)
C97 0.055(3) 0.148(5) 0.049(2) 0.048(3) 0.016(2) -0.003(3)
C98 0.188(6) 0.126(5) 0.069(3) 0.039(3) 0.072(4) -0.014(5)
C99 0.108(5) 0.167(7) 0.068(3) 0.016(4) -0.002(3) -0.046(5)
C100 0.0218(12) 0.0186(12) 0.0210(11) -0.0053(9) -0.0023(9) 0.0048(10)
O100 0.0183(9) 0.0215(9) 0.0234(8) -0.0059(7) 0.0025(7) 0.0000(7)
C101 0.0293(15) 0.0296(15) 0.0253(13) -0.0021(11) -0.0035(11) 0.0032(12)
C102 0.0307(15) 0.0248(14) 0.0352(15) -0.0065(11) -0.0040(12) -0.0003(12)
C103 0.0432(19) 0.0260(16) 0.0433(17) -0.0063(13) -0.0097(14) -0.0063(14)
C104 0.074(3) 0.0247(17) 0.0404(17) -0.0115(13) -0.0022(17) -0.0026(17)
O104 0.112(3) 0.0247(13) 0.0686(18) -0.0192(12) 0.0159(17) -0.0126(15)
C105 0.098(3) 0.0289(19) 0.068(2) -0.0180(17) 0.031(2) 0.008(2)
C106 0.059(2) 0.0257(16) 0.0513(19) -0.0099(14) 0.0237(17) 0.0030(16)
C107 0.078(3) 0.0239(18) 0.101(3) -0.009(2) -0.020(3) -0.010(2)
C108 0.118(8) 0.033(5) 0.119(8) -0.004(6) -0.022(7) -0.012(6)
C109 0.164(9) 0.068(6) 0.137(9) -0.031(7) 0.022(8) -0.022(8)
C10A 0.111(6) 0.021(4) 0.102(6) 0.000(4) -0.004(5) -0.008(4)
C10B 0.103(6) 0.014(3) 0.081(5) -0.014(3) 0.012(4) -0.008(3)
C6 0.028(2) 0.031(3) 0.024(2) -0.0051(18) 0.0053(18) -0.001(2)
C110 0.034(3) 0.0091(19) 0.025(2) -0.0065(15) 0.0032(18) -0.0063(18)
O110 0.0331(12) 0.0223(12) 0.0226(9) -0.0064(8) 0.0002(8) -0.0020(9)
C111 0.029(3) 0.024(2) 0.024(2) -0.0025(18) 0.0025(19) -0.002(2)
C112 0.024(2) 0.032(3) 0.031(2) 0.004(2) 0.0052(19) -0.001(2)
C113 0.034(3) 0.035(3) 0.023(2) 0.004(2) 0.003(2) 0.001(2)
C114 0.030(3) 0.030(3) 0.023(3) -0.001(2) 0.001(2) 0.001(3)
O114 0.034(2) 0.051(2) 0.0284(17) -0.0059(16) -0.0005(15) 0.0018(18)
C115 0.022(3) 0.045(4) 0.027(3) -0.007(3) 0.004(2) -0.008(2)
C116 0.022(3) 0.039(4) 0.019(2) -0.007(2) 0.000(2) -0.003(2)
C117 0.035(3) 0.055(4) 0.021(2) 0.004(2) -0.004(2) 0.002(3)
C118 0.046(5) 0.060(5) 0.032(4) 0.012(3) 0.006(3) -0.003(4)
C119 0.064(5) 0.066(5) 0.042(4) 0.004(4) 0.004(4) -0.016(4)
C120 0.027(2) 0.018(2) 0.029(2) -0.0015(17) 0.0047(18) 0.0033(18)
O120 0.0382(13) 0.0221(11) 0.0239(16) 0.0045(16) 0.0046(11) 0.016(2)
C121 0.028(3) 0.029(3) 0.024(2) -0.002(2) 0.005(2) 0.005(2)
C122 0.023(2) 0.036(3) 0.034(3) -0.009(2) 0.002(2) 0.006(2)
C123 0.026(3) 0.049(4) 0.040(3) -0.004(2) 0.002(2) 0.009(3)
C124 0.027(3) 0.047(4) 0.033(3) -0.002(3) 0.003(3) 0.014(3)
O124 0.020(2) 0.049(3) 0.031(2) -0.0125(19) -0.0007(15) 0.010(2)
C125 0.037(3) 0.045(3) 0.034(3) -0.005(2) 0.009(2) 0.013(3)
C126 0.029(3) 0.039(3) 0.034(3) -0.006(2) -0.003(2) 0.011(2)
C127 0.035(3) 0.060(4) 0.042(3) 0.002(3) 0.009(3) 0.014(3)
C128 0.067(6) 0.064(5) 0.040(4) -0.012(3) 0.003(4) 0.030(4)
C129 0.047(4) 0.055(4) 0.044(3) -0.001(3) 0.000(3) 0.019(3)
C211 0.115(5) 0.119(5) 0.102(5) 0.024(4) 0.018(4) -0.006(5)
C212 0.088(4) 0.120(5) 0.091(4) -0.001(4) -0.005(3) -0.010(4)
C213 0.137(7) 0.099(5) 0.164(8) -0.006(5) 0.019(6) 0.003(5)
C214 0.235(11) 0.133(7) 0.121(6) -0.035(6) 0.005(7) -0.023(7)
C215 0.148(7) 0.096(5) 0.109(5) -0.024(4) 0.022(5) -0.023(5)
C216 0.160(7) 0.133(6) 0.097(5) -0.031(4) 0.010(5) -0.044(6)
C217 0.137(8) 0.283(14) 0.274(14) -0.082(11) 0.057(9) -0.058(9)
C311 0.086(4) 0.152(5) 0.162(4) 0.012(4) 0.029(3) -0.040(3)
C312 0.109(4) 0.207(6) 0.187(5) 0.025(5) 0.049(4) 0.006(4)
C313 0.100(4) 0.209(6) 0.162(5) 0.042(5) 0.030(4) -0.013(4)
C314 0.107(4) 0.204(6) 0.132(4) 0.013(5) -0.027(4) -0.023(4)
C315 0.107(5) 0.207(6) 0.131(4) -0.048(4) -0.009(4) -0.001(4)
C316 0.115(4) 0.188(5) 0.148(5) -0.008(4) -0.017(4) -0.063(4)
C317 0.127(5) 0.140(6) 0.196(6) 0.016(5) 0.053(5) -0.006(5)

loop_
_atom_type_symbol
_atom_type_description
_atom_type_scat_dispersion_real
_atom_type_scat_dispersion_imag
_atom_type_scat_source
C C 0.0033 0.0016 'International Tables Vol C Tables 4.2.6.8 and 6.1.1.4'
H H 0 0 'International Tables Vol C Tables 4.2.6.8 and 6.1.1.4'
Eu Eu -0.1578 3.6682 'International Tables Vol C Tables 4.2.6.8 and 6.1.1.4'
O O 0.0106 0.006 'International Tables Vol C Tables 4.2.6.8 and 6.1.1.4'

loop_
_exptl_crystal_face_index_h
_exptl_crystal_face_index_k
_exptl_crystal_face_index_l
_exptl_crystal_face_perp_dist
1 0 0 0.0678
-1 0 0 0.0173
-1 -1 0 0.0449
-1 1 0 0.0209
-44 -1 26 0.0958
0 0 -1 0.9596
9 19 28 0.1673
-10 -24 14 0.1037

loop_
_geom_angle_atom_site_label_1
_geom_angle_atom_site_label_2
_geom_angle_atom_site_label_3
_geom_angle
_geom_angle_site_symmetry_1
_geom_angle_site_symmetry_3
O50 Eu1 O60 72.75(7) . .
O50 Eu1 O3 76.92(6) . .
O60 Eu1 O3 140.23(7) . .
O50 Eu1 O40 152.33(6) . .
O60 Eu1 O40 81.55(6) . .
O3 Eu1 O40 130.69(6) . .
O50 Eu1 O2 116.58(6) . .
O60 Eu1 O2 146.18(7) . .
O3 Eu1 O2 71.46(6) . .
O40 Eu1 O2 79.95(6) . .
O50 Eu1 O30 91.51(6) . .
O60 Eu1 O30 76.12(7) . .
O3 Eu1 O30 130.25(6) . .
O40 Eu1 O30 72.15(6) . .
O2 Eu1 O30 71.36(6) . .
O50 Eu1 O100 90.62(6) . 2
O60 Eu1 O100 78.35(6) . 2
O3 Eu1 O100 76.85(6) . 2
O40 Eu1 O100 94.13(6) . 2
O2 Eu1 O100 130.95(6) . 2
O30 Eu1 O100 152.47(6) . 2
O50 Eu1 O1 140.46(5) . .
O60 Eu1 O1 128.17(7) . .
O3 Eu1 O1 66.96(6) . .
O40 Eu1 O1 65.10(5) . .
O2 Eu1 O1 66.97(6) . .
O30 Eu1 O1 123.88(5) . .
O100 Eu1 O1 66.53(5) 2 .
O10 Eu2 O20 73.39(7) . .
O10 Eu2 O2 76.07(6) . .
O20 Eu2 O2 137.86(6) . .
O10 Eu2 O90 82.51(7) . .
O20 Eu2 O90 78.23(7) . .
O2 Eu2 O90 125.50(6) . .
O10 Eu2 O100 147.11(6) . .
O20 Eu2 O100 80.43(6) . .
O2 Eu2 O100 136.24(6) . .
O90 Eu2 O100 72.82(6) . .
O10 Eu2 O3 115.22(7) . 2
O20 Eu2 O3 147.09(6) . 2
O2 Eu2 O3 73.20(6) . 2
O90 Eu2 O3 71.98(6) . 2
O100 Eu2 O3 77.74(6) . 2
O10 Eu2 O40 93.97(7) . .
O20 Eu2 O40 75.74(6) . .
O2 Eu2 O40 78.17(6) . .
O90 Eu2 O40 153.63(6) . .
O100 Eu2 O40 98.58(6) . .
O3 Eu2 O40 131.66(6) 2 .
O10 Eu2 O1 142.57(5) . .
O20 Eu2 O1 125.37(7) . .
O2 Eu2 O1 69.51(6) . .
O90 Eu2 O1 129.80(5) . .
O100 Eu2 O1 69.70(5) . .
O3 Eu2 O1 68.43(6) 2 .
O40 Eu2 O1 65.35(5) . .
O70 Eu3 O70 118.8(5) . 2
O70 Eu3 O80 73.1(3) . .
O70 Eu3 O80 77.0(3) 2 .
O70 Eu3 O80 77.0(3) . 2
O70 Eu3 O80 73.1(3) 2 2
O80 Eu3 O80 119.2(3) . 2
O70 Eu3 O110 3.1(4) . .
O70 Eu3 O110 116.59(12) 2 .
O80 Eu3 O110 70.2(2) . .
O80 Eu3 O110 77.9(2) 2 .
O70 Eu3 O110 116.59(12) . 2
O70 Eu3 O110 3.1(4) 2 2
O80 Eu3 O110 77.9(2) . 2
O80 Eu3 O110 70.2(2) 2 2
O110 Eu3 O110 114.5(3) . 2
O70 Eu3 O120 77.5(3) . 2
O70 Eu3 O120 71.4(3) 2 2
O80 Eu3 O120 5.7(3) . 2
O80 Eu3 O120 117.63(13) 2 2
O110 Eu3 O120 74.5(2) . 2
O110 Eu3 O120 72.5(2) 2 2
O70 Eu3 O120 71.4(3) . .
O70 Eu3 O120 77.5(3) 2 .
O80 Eu3 O120 117.63(12) . .
O80 Eu3 O120 5.7(3) 2 .
O110 Eu3 O120 72.5(2) . .
O110 Eu3 O120 74.5(2) 2 .
O120 Eu3 O120 116.7(3) 2 .
O70 Eu3 O3 133.1(2) . 2
O70 Eu3 O3 85.4(2) 2 2
O80 Eu3 O3 74.76(19) . 2
O80 Eu3 O3 149.57(17) 2 2
O110 Eu3 O3 131.88(18) . 2
O110 Eu3 O3 88.47(17) 2 2
O120 Eu3 O3 73.34(14) 2 2
O120 Eu3 O3 155.27(13) . 2
O70 Eu3 O3 85.4(2) . .
O70 Eu3 O3 133.1(2) 2 .
O80 Eu3 O3 149.57(17) . .
O80 Eu3 O3 74.76(19) 2 .
O110 Eu3 O3 88.47(17) . .
O110 Eu3 O3 131.88(18) 2 .
O120 Eu3 O3 155.27(13) 2 .
O120 Eu3 O3 73.34(14) . .
O3 Eu3 O3 107.38(8) 2 .
O70 Eu3 O2 152.7(2) . 2
O70 Eu3 O2 73.2(2) 2 2
O80 Eu3 O2 134.01(19) . 2
O80 Eu3 O2 84.36(17) 2 2
O110 Eu3 O2 155.50(17) . 2
O110 Eu3 O2 74.21(18) 2 2
O120 Eu3 O2 129.32(13) 2 2
O120 Eu3 O2 89.13(13) . 2
O3 Eu3 O2 68.69(6) 2 2
O3 Eu3 O2 70.45(6) . 2
O70 Eu3 O2 73.2(2) . .
O70 Eu3 O2 152.7(2) 2 .
O80 Eu3 O2 84.36(17) . .
O80 Eu3 O2 134.01(19) 2 .
O110 Eu3 O2 74.21(18) . .
O110 Eu3 O2 155.50(17) 2 .
O120 Eu3 O2 89.13(13) 2 .
O120 Eu3 O2 129.32(13) . .
O3 Eu3 O2 70.45(6) 2 .
O3 Eu3 O2 68.69(6) . .
O2 Eu3 O2 107.78(8) 2 .
Eu2 O1 Eu2 161.80(11) . 2
Eu2 O1 Eu1 88.855(18) . 2
Eu2 O1 Eu1 88.133(18) 2 2
Eu2 O1 Eu1 88.133(18) . .
Eu2 O1 Eu1 88.855(18) 2 .
Eu1 O1 Eu1 160.87(10) 2 .
Eu2 O1 H1O 99.10 . .
Eu2 O1 H1O 99.10 2 .
Eu1 O1 H1O 99.57 2 .
Eu1 O1 H1O 99.57 . .
Eu2 O2 Eu1 99.04(7) . .
Eu2 O2 Eu3 108.18(6) . .
Eu1 O2 Eu3 108.89(7) . .
Eu2 O2 H2O 113.2 . .
Eu1 O2 H2O 113.2 . .
Eu3 O2 H2O 113.2 . .
Eu1 O3 Eu2 99.22(7) . 2
Eu1 O3 Eu3 110.52(7) . .
Eu2 O3 Eu3 107.39(6) 2 .
Eu1 O3 H3O 112.9 . .
Eu2 O3 H3O 112.9 2 .
Eu3 O3 H3O 112.9 . .
C20 C1 C10 123.1(3) . .
C20 C1 H1 118.4 . .
C10 C1 H1 118.4 . .
O10 C10 C1 124.5(3) . .
O10 C10 C11 115.3(3) . .
C1 C10 C11 120.1(3) . .
C10 O10 Eu2 134.91(18) . .
C12 C11 C16 117.9(3) . .
C12 C11 C10 119.1(3) . .
C16 C11 C10 123.1(3) . .
C13 C12 C11 120.8(3) . .
C13 C12 H12 119.6 . .
C11 C12 H12 119.6 . .
C14 C13 C12 120.3(4) . .
C14 C13 H13 119.9 . .
C12 C13 H13 119.9 . .
O14 C14 C15 124.4(3) . .
O14 C14 C13 115.8(3) . .
C15 C14 C13 119.8(3) . .
C14 O14 C17 117.8(3) . .
C14 C15 C16 119.6(3) . .
C14 C15 H15 120.2 . .
C16 C15 H15 120.2 . .
C15 C16 C11 121.6(3) . .
C15 C16 H16 119.2 . .
C11 C16 H16 119.2 . .
O14 C17 C18 108.7(3) . .
O14 C17 H17A 110 . .
C18 C17 H17A 110 . .
O14 C17 H17B 110 . .
C18 C17 H17B 110 . .
H17A C17 H17B 108.3 . .
C19 C18 C17 125.8(4) . .
C19 C18 H18 117.1 . .
C17 C18 H18 117.1 . .
C18 C19 H19A 120 . .
C18 C19 H19B 120 . .
H19A C19 H19B 120 . .
O20 C20 C1 124.6(3) . .
O20 C20 C21 115.1(3) . .
C1 C20 C21 120.3(3) . .
C20 O20 Eu2 135.99(18) . .
C26 C21 C22 117.3(3) . .
C26 C21 C20 123.6(3) . .
C22 C21 C20 118.9(3) . .
C23 C22 C21 121.8(3) . .
C23 C22 H22 119.1 . .
C21 C22 H22 119.1 . .
C22 C23 C24 119.8(3) . .
C22 C23 H23 120.1 . .
C24 C23 H23 120.1 . .
O24 C24 C23 123.1(4) . .
O24 C24 C25 116.9(3) . .
C23 C24 C25 120.0(3) . .
C24 O24 C27 119.5(3) . .
C24 C25 C26 120.3(3) . .
C24 C25 H25 119.8 . .
C26 C25 H25 119.8 . .
C25 C26 C21 120.8(3) . .
C25 C26 H26 119.6 . .
C21 C26 H26 119.6 . .
O24 C27 C28' 134.7(18) . .
O24 C27 C28 108.3(5) . .
O24 C27 H27A 110 . .
C28 C27 H27A 110 . .
O24 C27 H27B 110 . .
C28 C27 H27B 110 . .
H27A C27 H27B 108.4 . .
O24 C27 H27C 103.5 . .
C28' C27 H27C 103.5 . .
C28 C27 H27C 120.2 . .
H27B C27 H27C 104.3 . .
O24 C27 H27D 103.5 . .
C28' C27 H27D 103.5 . .
C28 C27 H27D 114.2 . .
H27C C27 H27D 105.3 . .
C29 C28 C27 122.1(9) . .
C29 C28 H28 118.9 . .
C27 C28 H28 118.9 . .
C28 C29 H29A 120 . .
C28 C29 H29B 120 . .
H29A C29 H29B 120 . .
C29' C28' C27 138(3) . .
C29' C28' H28' 111.2 . .
C27 C28' H28' 111.2 . .
C28' C29' H29C 120 . .
C28' C29' H29D 120 . .
H29C C29' H29D 120 . .
C40 C2 C30 124.6(3) . .
C40 C2 H2 117.7 . .
C30 C2 H2 117.7 . .
O30 C30 C2 123.5(3) . .
O30 C30 C31 117.3(3) . .
C2 C30 C31 119.2(3) . .
C30 O30 Eu1 132.94(18) . .
C32 C31 C36 117.4(3) . .
C32 C31 C30 119.8(3) . .
C36 C31 C30 122.6(3) . .
C33 C32 C31 122.0(3) . .
C33 C32 H32 119 . .
C31 C32 H32 119 . .
C34 C33 C32 119.0(3) . .
C34 C33 H33 120.5 . .
C32 C33 H33 120.5 . .
C33 C34 C35 120.3(3) . .
C33 C34 O34 124.8(3) . .
C35 C34 O34 114.9(3) . .
C34 O34 C37 119.8(3) . .
C36 C35 C34 120.3(3) . .
C36 C35 H35 119.8 . .
C34 C35 H35 119.8 . .
C35 C36 C31 120.8(3) . .
C35 C36 H36 119.6 . .
C31 C36 H36 119.6 . .
O34 C37 C38 111.6(4) . .
O34 C37 H37A 109.3 . .
C38 C37 H37A 109.3 . .
O34 C37 H37B 109.3 . .
C38 C37 H37B 109.3 . .
H37A C37 H37B 108 . .
C39 C38 C37 123.9(5) . .
C39 C38 H38 118.1 . .
C37 C38 H38 118.1 . .
C38 C39 H39A 120 . .
C38 C39 H39B 120 . .
H39A C39 H39B 120 . .
O40 C40 C2 122.8(3) . .
O40 C40 C41 114.9(2) . .
C2 C40 C41 122.3(2) . .
C40 O40 Eu1 125.24(15) . .
C40 O40 Eu2 122.96(17) . .
Eu1 O40 Eu2 95.50(6) . .
C42 C41 C46 117.6(3) . .
C42 C41 C40 119.4(2) . .
C46 C41 C40 123.0(2) . .
C43 C42 C41 121.8(3) . .
C43 C42 H42 119.1 . .
C41 C42 H42 119.1 . .
C42 C43 C44 119.8(3) . .
C42 C43 H43 120.1 . .
C44 C43 H43 120.1 . .
O44 C44 C43 123.8(3) . .
O44 C44 C45 117.0(3) . .
C43 C44 C45 119.2(3) . .
C44 O44 C47 118.9(3) . .
C46 C45 C44 120.4(3) . .
C46 C45 H45 119.8 . .
C44 C45 H45 119.8 . .
C45 C46 C41 121.0(3) . .
C45 C46 H46 119.5 . .
C41 C46 H46 119.5 . .
O44 C47 C48' 111.3(10) . .
O44 C47 C48 109.8(7) . .
O44 C47 H47A 109.7 . .
C48' C47 H47A 111.9 . .
C48 C47 H47A 109.7 . .
O44 C47 H47B 109.7 . .
C48' C47 H47B 105.8 . .
C48 C47 H47B 109.7 . .
H47A C47 H47B 108.2 . .
O44 C47 H47C 109 . .
C48' C47 H47C 125.7 . .
C48 C47 H47C 124.2 . .
O44 C47 H47D 110.7 . .
C48' C47 H47D 89.9 . .
C48 C47 H47D 93.8 . .
H47C C47 H47D 108.1 . .
C49 C48 C47 128.9(13) . .
C49 C48 H48 115.5 . .
C47 C48 H48 115.5 . .
C48 C49 H49A 120 . .
C48 C49 H49B 120 . .
H49A C49 H49B 120 . .
C49' C48' C47 124.0(17) . .
C49' C48' H48' 118 . .
C47 C48' H48' 118 . .
C48' C49' H49C 120 . .
C48' C49' H49D 120 . .
H49C C49' H49D 120 . .
C60 C3 C50 124.5(2) . .
C60 C3 H3 117.8 . .
C50 C3 H3 117.8 . .
O50 C50 C3 123.7(3) . .
O50 C50 C51 116.1(3) . .
C3 C50 C51 120.2(2) . .
C50 O50 Eu1 137.64(18) . .
C52 C51 C56 117.4(3) . .
C52 C51 C50 118.5(2) . .
C56 C51 C50 124.0(3) . .
C53 C52 C51 121.3(3) . .
C53 C52 H52 119.3 . .
C51 C52 H52 119.3 . .
C54 C53 C52 120.3(3) . .
C54 C53 H53 119.8 . .
C52 C53 H53 119.8 . .
C55 C54 C53 119.5(3) . .
C55 C54 O54 125.4(3) . .
C53 C54 O54 115.0(3) . .
C54 O54 C57 117.6(3) . .
C54 C55 C56 120.3(3) . .
C54 C55 H55 119.9 . .
C56 C55 H55 119.9 . .
C55 C56 C51 121.1(3) . .
C55 C56 H56 119.4 . .
C51 C56 H56 119.4 . .
O54 C57 C58 107.0(4) . .
O54 C57 H57A 110.3 . .
C58 C57 H57A 110.3 . .
O54 C57 H57B 110.3 . .
C58 C57 H57B 110.3 . .
H57A C57 H57B 108.6 . .
C59 C58 C57 128.4(7) . .
C59 C58 H58 115.8 . .
C57 C58 H58 115.8 . .
C59' C58 H58' 101.5 . .
C57 C58 H58' 103.7 . .
C58 C59 H59A 120 . .
C58 C59 H59B 120 . .
H59A C59 H59B 120 . .
C58 C59' H59C 120 . .
C58 C59' H59D 120 . .
H59C C59' H59D 120 . .
O60 C60 C3 124.1(3) . .
O60 C60 C61 115.5(3) . .
C3 C60 C61 120.3(2) . .
C60 O60 Eu1 136.94(18) . .
C62 C61 C66 117.5(3) . .
C62 C61 C60 119.3(3) . .
C66 C61 C60 123.2(3) . .
C61 C62 C63 121.9(3) . .
C61 C62 H62 119.1 . .
C63 C62 H62 119.1 . .
C64 C63 C62 119.1(4) . .
C64 C63 H63 120.5 . .
C62 C63 H63 120.5 . .
O64 C64 C65 115.8(4) . .
O64 C64 C63 124.2(4) . .
C65 C64 C63 120.0(4) . .
C66 C65 C64 120.1(4) . .
C66 C65 H65 120 . .
C64 C65 H65 120 . .
C65 C66 C61 121.2(4) . .
C65 C66 H66 119.4 . .
C61 C66 H66 119.4 . .
C67 O64 C64 118.8(4) . .
O64 C67 C68 103.2(4) . .
O64 C67 H67A 111.1 . .
C68 C67 H67A 111.1 . .
O64 C67 H67B 111.1 . .
C68 C67 H67B 111.1 . .
H67A C67 H67B 109.1 . .
C69 C68 C67 121.0(6) . .
C69 C68 H68 119.5 . .
C67 C68 H68 119.5 . .
C68 C69 H69A 120 . .
C68 C69 H69B 120 . .
H69A C69 H69B 120 . .
C70 C4 C80 120.9(7) . .
C70 C4 H4 119.6 . .
C80 C4 H4 119.6 . .
O70 C70 C4 128.1(7) . .
O70 C70 C71 113.1(7) . .
C4 C70 C71 118.8(6) . .
C70 O70 Eu3 127.5(7) . .
C76 C71 C72 117.4(6) . .
C76 C71 C70 124.1(7) . .
C72 C71 C70 118.4(6) . .
C73 C72 C71 121.1(6) . .
C73 C72 H72 119.5 . .
C71 C72 H72 119.5 . .
C72 C73 C74 121.7(7) . .
C72 C73 H73 119.1 . .
C74 C73 H73 119.1 . .
O74 C74 C75 126.1(7) . .
O74 C74 C73 116.1(7) . .
C75 C74 C73 117.8(6) . .
C74 O74 C77 119.8(6) . .
C74 C75 C76 120.5(8) . .
C74 C75 H75 119.8 . .
C76 C75 H75 119.8 . .
C71 C76 C75 121.5(7) . .
C71 C76 H76 119.3 . .
C75 C76 H76 119.3 . .
O74 C77 C78 113.2(8) . .
O74 C77 H77A 108.9 . .
C78 C77 H77A 108.9 . .
O74 C77 H77B 108.9 . .
C78 C77 H77B 108.9 . .
H77A C77 H77B 107.8 . .
C79 C78 C77 124.9(12) . .
C79 C78 H78 117.5 . .
C77 C78 H78 117.5 . .
C78 C79 H79A 120 . .
C78 C79 H79B 120 . .
H79A C79 H79B 120 . .
O80 C80 C4 125.1(7) . .
O80 C80 C81 116.3(6) . .
C4 C80 C81 118.5(6) . .
C80 O80 Eu3 131.1(5) . .
C82 C81 C86 115.6(7) . .
C82 C81 C80 119.5(6) . .
C86 C81 C80 124.8(6) . .
C83 C82 C81 123.4(8) . .
C83 C82 H82 118.3 . .
C81 C82 H82 118.3 . .
C84 C83 C82 118.2(7) . .
C84 C83 H83 120.9 . .
C82 C83 H83 120.9 . .
O84 C84 C83 121.7(7) . .
O84 C84 C85 118.2(7) . .
C83 C84 C85 119.9(8) . .
C84 O84 C87 121.7(8) . .
C86 C85 C84 120.5(8) . .
C86 C85 H85 119.7 . .
C84 C85 H85 119.7 . .
C85 C86 C81 122.3(7) . .
C85 C86 H86 118.9 . .
C81 C86 H86 118.9 . .
O84 C87 C88 104.7(8) . .
O84 C87 H87A 110.8 . .
C88 C87 H87A 110.8 . .
O84 C87 H87B 110.8 . .
C88 C87 H87B 110.8 . .
H87A C87 H87B 108.9 . .
C89 C88 C87 124.1(13) . .
C89 C88 H88 118 . .
C87 C88 H88 118 . .
C88 C89 H89A 120 . .
C88 C89 H89B 120 . .
H89A C89 H89B 120 . .
C100 C5 C90 125.0(2) . .
C100 C5 H5 117.5 . .
C90 C5 H5 117.5 . .
O90 C90 C5 124.3(3) . .
O90 C90 C91 115.9(3) . .
C5 C90 C91 119.8(2) . .
C90 O90 Eu2 132.71(18) . .
C92 C91 C96 118.8(3) . .
C92 C91 C90 123.1(3) . .
C96 C91 C90 118.0(3) . .
C91 C92 C93 121.0(3) . .
C91 C92 H92 119.5 . .
C93 C92 H92 119.5 . .
C94 C93 C92 119.1(3) . .
C94 C93 H93 120.5 . .
C92 C93 H93 120.5 . .
O94 C94 C93 124.9(3) . .
O94 C94 C95 114.3(4) . .
C93 C94 C95 120.8(3) . .
C94 O94 C97 117.5(4) . .
C96 C95 C94 119.6(4) . .
C96 C95 H95 120.2 . .
C94 C95 H95 120.2 . .
C95 C96 C91 120.7(3) . .
C95 C96 H96 119.7 . .
C91 C96 H96 119.7 . .
O94 C97 C98 101.1(4) . .
O94 C97 H97A 111.6 . .
C98 C97 H97A 111.6 . .
O94 C97 H97B 111.6 . .
C98 C97 H97B 111.6 . .
H97A C97 H97B 109.4 . .
C99 C98 C97 124.1(7) . .
C99 C98 H98 118 . .
C97 C98 H98 118 . .
C98 C99 H99A 120 . .
C98 C99 H99B 120 . .
H99A C99 H99B 120 . .
O100 C100 C5 123.1(2) . .
O100 C100 C101 116.1(2) . .
C5 C100 C101 120.8(2) . .
C100 O100 Eu2 123.83(15) . .
C100 O100 Eu1 126.81(15) . 2
Eu2 O100 Eu1 95.87(6) . 2
C102 C101 C106 117.4(3) . .
C102 C101 C100 119.8(3) . .
C106 C101 C100 122.8(3) . .
C101 C102 C103 122.1(3) . .
C101 C102 H102 119 . .
C103 C102 H102 119 . .
C104 C103 C102 119.4(3) . .
C104 C103 H103 120.3 . .
C102 C103 H103 120.3 . .
C103 C104 O104 123.9(4) . .
C103 C104 C105 119.8(3) . .
O104 C104 C105 116.3(3) . .
C104 O104 C107 118.6(3) . .
C104 C105 C106 120.7(4) . .
C104 C105 H105 119.7 . .
C106 C105 H105 119.7 . .
C105 C106 C101 120.6(4) . .
C105 C106 H106 119.7 . .
C101 C106 H106 119.7 . .
O104 C107 C108 100.1(9) . .
O104 C107 C10A 113.7(6) . .
O104 C107 H10A 111.8 . .
C108 C107 H10A 111.8 . .
C10A C107 H10A 111.8 . .
O104 C107 H10B 111.8 . .
C108 C107 H10B 111.8 . .
C10A C107 H10B 97.4 . .
H10A C107 H10B 109.5 . .
O104 C107 H10F 110.2 . .
C108 C107 H10F 97.1 . .
C10A C107 H10F 99.5 . .
O104 C107 H10G 112.8 . .
C108 C107 H10G 126.2 . .
C10A C107 H10G 110.8 . .
H10F C107 H10G 109 . .
C109 C108 C107 140.7(19) . .
C109 C108 H108 109.7 . .
C107 C108 H108 109.7 . .
C108 C109 H10C 120 . .
C108 C109 H10D 120 . .
H10C C109 H10D 120 . .
C10B C10A C107 116.0(9) . .
C10B C10A H10E 122 . .
C107 C10A H10E 122 . .
C10A C10B H10H 120 . .
C10A C10B H10I 120 . .
H10H C10B H10I 120 . .
C110 C6 C120 123.4(4) . .
C110 C6 H6 118.3 . .
C120 C6 H6 118.3 . .
O110 C110 C6 125.0(5) . .
O110 C110 C111 114.5(5) . .
C6 C110 C111 120.5(4) . .
C110 O110 Eu3 128.4(5) . .
C116 C111 C112 117.7(4) . .
C116 C111 C110 118.0(4) . .
C112 C111 C110 124.2(4) . .
C113 C112 C111 120.7(4) . .
C113 C112 H112 119.6 . .
C111 C112 H112 119.6 . .
C114 C113 C112 120.5(5) . .
C114 C113 H113 119.7 . .
C112 C113 H113 119.7 . .
C113 C114 O114 124.6(5) . .
C113 C114 C115 119.2(5) . .
O114 C114 C115 116.2(5) . .
C114 O114 C117 117.7(4) . .
C116 C115 C114 120.1(5) . .
C116 C115 H115 119.9 . .
C114 C115 H115 119.9 . .
C115 C116 C111 121.6(5) . .
C115 C116 H116 119.2 . .
C111 C116 H116 119.2 . .
O114 C117 C118 106.3(5) . .
O114 C117 H11A 110.5 . .
C118 C117 H11A 110.5 . .
O114 C117 H11B 110.5 . .
C118 C117 H11B 110.5 . .
H11A C117 H11B 108.7 . .
C119 C118 C117 123.4(8) . .
C119 C118 H118 118.3 . .
C117 C118 H118 118.3 . .
C118 C119 H11C 120 . .
C118 C119 H11D 120 . .
H11C C119 H11D 120 . .
O120 C120 C6 125.3(5) . .
O120 C120 C121 115.3(5) . .
C6 C120 C121 119.2(4) . .
C120 O120 Eu3 129.8(4) . .
C122 C121 C126 117.9(5) . .
C122 C121 C120 119.3(5) . .
C126 C121 C120 122.8(5) . .
C123 C122 C121 121.4(5) . .
C123 C122 H122 119.3 . .
C121 C122 H122 119.3 . .
C122 C123 C124 119.2(5) . .
C122 C123 H123 120.4 . .
C124 C123 H123 120.4 . .
C125 C124 C123 120.3(5) . .
C125 C124 O124 124.6(5) . .
C123 C124 O124 115.0(5) . .
C124 O124 C127 116.5(5) . .
C126 C125 C124 119.8(5) . .
C126 C125 H125 120.1 . .
C124 C125 H125 120.1 . .
C125 C126 C121 121.1(5) . .
C125 C126 H126 119.5 . .
C121 C126 H126 119.5 . .
O124 C127 C128 111.1(6) . .
O124 C127 H12A 109.4 . .
C128 C127 H12A 109.4 . .
O124 C127 H12B 109.4 . .
C128 C127 H12B 109.4 . .
H12A C127 H12B 108 . .
C129 C128 C127 128.5(7) . .
C129 C128 H128 115.8 . .
C127 C128 H128 115.8 . .
C128 C129 H12C 120 . .
C128 C129 H12D 120 . .
H12C C129 H12D 120 . .
C216 C211 C212 119.3(5) . .
C216 C211 C217 119.6(7) . .
C212 C211 C217 121.0(6) . .
C213 C212 C211 116.1(6) . .
C213 C212 H212 122 . .
C211 C212 H212 122 . .
C212 C213 C214 126.7(7) . .
C212 C213 H213 116.6 . .
C214 C213 H213 116.6 . .
C213 C214 C215 115.1(7) . .
C213 C214 H214 122.4 . .
C215 C214 H214 122.4 . .
C214 C215 C216 123.5(6) . .
C214 C215 H215 118.3 . .
C216 C215 H215 118.3 . .
C215 C216 C211 118.2(6) . .
C215 C216 H216 120.9 . .
C211 C216 H216 120.9 . .
C211 C217 H21A 109.5 . .
C211 C217 H21B 109.5 . .
H21A C217 H21B 109.5 . .
C211 C217 H21C 109.5 . .
H21A C217 H21C 109.5 . .
H21B C217 H21C 109.5 . .
C316 C311 C312 120.5(6) . .
C316 C311 C317 122.2(7) . .
C312 C311 C317 117.2(6) . .
C313 C312 C311 121.4(7) . .
C313 C312 H312 119.3 . .
C311 C312 H312 119.3 . .
C312 C313 C314 115.9(7) . .
C312 C313 H313 122.1 . .
C314 C313 H313 122.1 . .
C315 C314 C313 124.5(7) . .
C315 C314 H314 117.8 . .
C313 C314 H314 117.8 . .
C314 C315 C316 118.4(7) . .
C314 C315 H315 120.8 . .
C316 C315 H315 120.8 . .
C311 C316 C315 119.2(7) . .
C311 C316 H316 120.4 . .
C315 C316 H316 120.4 . .
C311 C317 H31A 109.5 . .
C311 C317 H31B 109.5 . .
H31A C317 H31B 109.5 . .
C311 C317 H31C 109.5 . .
H31A C317 H31C 109.5 . .
H31B C317 H31C 109.5 . .

loop_
_geom_bond_atom_site_label_1
_geom_bond_atom_site_label_2
_geom_bond_distance
_geom_bond_site_symmetry_2
Eu1 O50 2.3190(18) .
Eu1 O60 2.3265(18) .
Eu1 O3 2.3599(17) .
Eu1 O40 2.3721(18) .
Eu1 O2 2.3843(17) .
Eu1 O30 2.4050(19) .
Eu1 O100 2.4832(18) 2
Eu1 O1 2.6487(4) .
Eu2 O10 2.3078(18) .
Eu2 O20 2.3294(19) .
Eu2 O2 2.3509(17) .
Eu2 O90 2.3555(19) .
Eu2 O100 2.3994(17) .
Eu2 O3 2.3997(18) 2
Eu2 O40 2.4928(18) .
Eu2 O1 2.5288(4) .
Eu3 O70 2.331(8) .
Eu3 O70 2.331(8) 2
Eu3 O80 2.335(8) .
Eu3 O80 2.335(8) 2
Eu3 O110 2.355(6) .
Eu3 O110 2.355(6) 2
Eu3 O120 2.393(5) 2
Eu3 O120 2.393(5) .
Eu3 O3 2.4433(17) 2
Eu3 O3 2.4433(17) .
Eu3 O2 2.4674(17) 2
Eu3 O2 2.4674(17) .
O1 Eu2 2.5288(4) 2
O1 Eu1 2.6487(4) 2
O1 H1O 0.807 .
O2 H2O 1 .
O3 Eu2 2.3997(18) 2
O3 H3O 1 .
C1 C20 1.401(4) .
C1 C10 1.414(5) .
C1 H1 0.95 .
C10 O10 1.277(3) .
C10 C11 1.492(4) .
C11 C12 1.386(5) .
C11 C16 1.391(4) .
C12 C13 1.384(5) .
C12 H12 0.95 .
C13 C14 1.383(5) .
C13 H13 0.95 .
C14 O14 1.372(4) .
C14 C15 1.373(5) .
O14 C17 1.417(4) .
C15 C16 1.385(4) .
C15 H15 0.95 .
C16 H16 0.95 .
C17 C18 1.471(5) .
C17 H17A 0.99 .
C17 H17B 0.99 .
C18 C19 1.303(6) .
C18 H18 0.95 .
C19 H19A 0.95 .
C19 H19B 0.95 .
C20 O20 1.269(3) .
C20 C21 1.492(4) .
C21 C26 1.399(4) .
C21 C22 1.406(4) .
C22 C23 1.378(5) .
C22 H22 0.95 .
C23 C24 1.379(5) .
C23 H23 0.95 .
C24 O24 1.368(4) .
C24 C25 1.385(6) .
O24 C27 1.450(7) .
C25 C26 1.389(5) .
C25 H25 0.95 .
C26 H26 0.95 .
C27 C28' 1.483(17) .
C27 C28 1.551(8) .
C27 H27A 0.99 .
C27 H27B 0.99 .
C27 H27C 0.99 .
C27 H27D 0.99 .
C28 C29 1.143(10) .
C28 H28 0.95 .
C29 H29A 0.95 .
C29 H29B 0.95 .
C28' C29' 1.243(18) .
C28' H28' 0.95 .
C29' H29C 0.95 .
C29' H29D 0.95 .
C2 C40 1.376(4) .
C2 C30 1.430(4) .
C2 H2 0.95 .
C30 O30 1.251(3) .
C30 C31 1.493(4) .
C31 C32 1.393(4) .
C31 C36 1.400(4) .
C32 C33 1.381(4) .
C32 H32 0.95 .
C33 C34 1.380(5) .
C33 H33 0.95 .
C34 C35 1.380(5) .
C34 O34 1.383(4) .
O34 C37 1.445(5) .
C35 C36 1.377(5) .
C35 H35 0.95 .
C36 H36 0.95 .
C37 C38 1.495(7) .
C37 H37A 0.99 .
C37 H37B 0.99 .
C38 C39 1.312(7) .
C38 H38 0.95 .
C39 H39A 0.95 .
C39 H39B 0.95 .
C40 O40 1.307(3) .
C40 C41 1.495(4) .
C41 C42 1.391(4) .
C41 C46 1.402(4) .
C42 C43 1.385(4) .
C42 H42 0.95 .
C43 C44 1.387(5) .
C43 H43 0.95 .
C44 O44 1.370(4) .
C44 C45 1.396(5) .
O44 C47 1.392(5) .
C45 C46 1.379(5) .
C45 H45 0.95 .
C46 H46 0.95 .
C47 C48' 1.468(14) .
C47 C48 1.501(11) .
C47 H47A 0.99 .
C47 H47B 0.99 .
C47 H47C 0.9923 .
C47 H47D 0.9948 .
C48 C49 1.299(14) .
C48 H48 0.95 .
C49 H49A 0.95 .
C49 H49B 0.95 .
C48' C49' 1.254(17) .
C48' H48' 0.95 .
C49' H49C 0.95 .
C49' H49D 0.95 .
C3 C60 1.395(4) .
C3 C50 1.408(4) .
C3 H3 0.95 .
C50 O50 1.268(3) .
C50 C51 1.496(4) .
C51 C52 1.389(4) .
C51 C56 1.403(4) .
C52 C53 1.388(5) .
C52 H52 0.95 .
C53 C54 1.383(5) .
C53 H53 0.95 .
C54 C55 1.375(5) .
C54 O54 1.399(4) .
O54 C57 1.410(5) .
C55 C56 1.390(5) .
C55 H55 0.95 .
C56 H56 0.95 .
C57 C58 1.510(7) .
C57 H57A 0.99 .
C57 H57B 0.99 .
C58 C59' 1.079(12) .
C58 C59 1.246(9) .
C58 H58 0.95 .
C58 H58' 0.9556 .
C59 H59A 0.95 .
C59 H59B 0.95 .
C59' H59C 0.95 .
C59' H59D 0.95 .
C60 O60 1.272(3) .
C60 C61 1.498(4) .
C61 C62 1.375(5) .
C61 C66 1.396(4) .
C62 C63 1.384(5) .
C62 H62 0.95 .
C63 C64 1.380(6) .
C63 H63 0.95 .
C64 O64 1.373(4) .
C64 C65 1.374(6) .
C65 C66 1.368(5) .
C65 H65 0.95 .
C66 H66 0.95 .
O64 C67 1.373(6) .
C67 C68 1.553(7) .
C67 H67A 0.99 .
C67 H67B 0.99 .
C68 C69 1.238(4) .
C68 H68 0.95 .
C69 H69A 0.95 .
C69 H69B 0.95 .
C4 C70 1.408(11) .
C4 C80 1.425(9) .
C4 H4 0.95 .
C70 O70 1.277(10) .
C70 C71 1.514(8) .
C71 C76 1.385(9) .
C71 C72 1.390(9) .
C72 C73 1.369(8) .
C72 H72 0.95 .
C73 C74 1.394(9) .
C73 H73 0.95 .
C74 O74 1.368(7) .
C74 C75 1.376(9) .
O74 C77 1.398(9) .
C75 C76 1.401(9) .
C75 H75 0.95 .
C76 H76 0.95 .
C77 C78 1.516(12) .
C77 H77A 0.99 .
C77 H77B 0.99 .
C78 C79 1.275(11) .
C78 H78 0.95 .
C79 H79A 0.95 .
C79 H79B 0.95 .
C80 O80 1.267(9) .
C80 C81 1.490(8) .
C81 C82 1.386(9) .
C81 C86 1.389(9) .
C82 C83 1.379(10) .
C82 H82 0.95 .
C83 C84 1.371(9) .
C83 H83 0.95 .
C84 O84 1.365(10) .
C84 C85 1.380(9) .
O84 C87 1.410(10) .
C85 C86 1.350(10) .
C85 H85 0.95 .
C86 H86 0.95 .
C87 C88 1.445(12) .
C87 H87A 0.99 .
C87 H87B 0.99 .
C88 C89 1.265(11) .
C88 H88 0.95 .
C89 H89A 0.95 .
C89 H89B 0.95 .
C5 C100 1.390(4) .
C5 C90 1.428(4) .
C5 H5 0.95 .
C90 O90 1.256(3) .
C90 C91 1.490(4) .
C91 C92 1.385(4) .
C91 C96 1.390(4) .
C92 C93 1.394(4) .
C92 H92 0.95 .
C93 C94 1.376(5) .
C93 H93 0.95 .
C94 O94 1.374(4) .
C94 C95 1.387(5) .
O94 C97 1.432(5) .
C95 C96 1.381(5) .
C95 H95 0.95 .
C96 H96 0.95 .
C97 C98 1.592(7) .
C97 H97A 0.99 .
C97 H97B 0.99 .
C98 C99 1.227(4) .
C98 H98 0.95 .
C99 H99A 0.95 .
C99 H99B 0.95 .
C100 O100 1.305(3) .
C100 C101 1.478(4) .
O100 Eu1 2.4832(18) 2
C101 C102 1.391(4) .
C101 C106 1.399(4) .
C102 C103 1.393(4) .
C102 H102 0.95 .
C103 C104 1.374(5) .
C103 H103 0.95 .
C104 O104 1.374(4) .
C104 C105 1.384(6) .
O104 C107 1.406(6) .
C105 C106 1.388(5) .
C105 H105 0.95 .
C106 H106 0.95 .
C107 C108 1.491(13) .
C107 C10A 1.522(9) .
C107 H10A 0.99 .
C107 H10B 0.99 .
C107 H10F 0.9956 .
C107 H10G 0.9946 .
C108 C109 1.175(14) .
C108 H108 0.95 .
C109 H10C 0.95 .
C109 H10D 0.95 .
C10A C10B 1.326(12) .
C10A H10E 0.95 .
C10B H10H 0.95 .
C10B H10I 0.95 .
C6 C110 1.411(7) .
C6 C120 1.422(6) .
C6 H6 0.95 .
C110 O110 1.275(7) .
C110 C111 1.496(6) .
C111 C116 1.389(7) .
C111 C112 1.396(6) .
C112 C113 1.394(6) .
C112 H112 0.95 .
C113 C114 1.368(7) .
C113 H113 0.95 .
C114 O114 1.374(6) .
C114 C115 1.397(7) .
O114 C117 1.436(6) .
C115 C116 1.372(7) .
C115 H115 0.95 .
C116 H116 0.95 .
C117 C118 1.509(8) .
C117 H11A 0.99 .
C117 H11B 0.99 .
C118 C119 1.284(9) .
C118 H118 0.95 .
C119 H11C 0.95 .
C119 H11D 0.95 .
C120 O120 1.278(6) .
C120 C121 1.503(7) .
C121 C122 1.396(7) .
C121 C126 1.398(7) .
C122 C123 1.385(6) .
C122 H122 0.95 .
C123 C124 1.387(7) .
C123 H123 0.95 .
C124 C125 1.385(8) .
C124 O124 1.397(7) .
O124 C127 1.437(7) .
C125 C126 1.378(7) .
C125 H125 0.95 .
C126 H126 0.95 .
C127 C128 1.484(9) .
C127 H12A 0.99 .
C127 H12B 0.99 .
C128 C129 1.279(8) .
C128 H128 0.95 .
C129 H12C 0.95 .
C129 H12D 0.95 .
C211 C216 1.384(6) .
C211 C212 1.420(6) .
C211 C217 1.467(7) .
C212 C213 1.342(7) .
C212 H212 0.95 .
C213 C214 1.345(7) .
C213 H213 0.95 .
C214 C215 1.358(7) .
C214 H214 0.95 .
C215 C216 1.380(7) .
C215 H215 0.95 .
C216 H216 0.95 .
C217 H21A 0.98 .
C217 H21B 0.98 .
C217 H21C 0.98 .
C311 C316 1.339(7) .
C311 C312 1.432(7) .
C311 C317 1.522(7) .
C312 C313 1.366(7) .
C312 H312 0.95 .
C313 C314 1.386(7) .
C313 H313 0.95 .
C314 C315 1.362(7) .
C314 H314 0.95 .
C315 C316 1.418(7) .
C315 H315 0.95 .
C316 H316 0.95 .
C317 H31A 0.98 .
C317 H31B 0.98 .
C317 H31C 0.98 .
